data_7059356
loop_
_publ_author_name
'Metlushka, Kirill E.'
'Sadkova, Dilyara N.'
'Nikitina, Kristina A.'
'Pashagin, Alexander V.'
'Khrizanforov, Mikhail N.'
'Budnikova, Yulia H.'
'Morozov, Vladimir I.'
'Islamov, Daut R.'
'Latypov, Shamil K.'
'Kataeva, Olga N.'
'Alfonsov, Vladimir A.'

_publ_section_title
;
 Synthesis of the first chiral polynuclear copper(i) complex based on
 (R)-1-(1-phenyl)ethyl-3-(O,O-diethylthiophosphoryl)thiourea and its
 characterization in the solid state and solution
;
_journal_issue 8
_journal_name_full 'New Journal of Chemistry'
_journal_page_first 3224
_journal_page_last 3231
_journal_paper_doi 10.1039/C9NJ05683A
_journal_volume 44
_journal_year 2020
_chemical_absolute_configuration rm
_chemical_formula_moiety 'C78 H120 Cu6 N12 O12 P6 S12, C H4 O'
_chemical_formula_sum 'C79 H124 Cu6 N12 O13 P6 S12'
_chemical_formula_weight 2401.67
_space_group_crystal_system monoclinic
_space_group_IT_number 4
_space_group_name_Hall 'P 2yb'
_space_group_name_H-M_alt 'P 1 21 1'
_atom_sites_solution_hydrogens geom
_audit_creation_method SHELXL-2018/3
_audit_update_record
;
2020-01-04 deposited with the CCDC.	2020-01-09 downloaded from the CCDC.
;
_cell_angle_alpha 90
_cell_angle_beta 98.9550(10)
_cell_angle_gamma 90
_cell_formula_units_Z 2
_cell_length_a 17.9271(9)
_cell_length_b 13.5236(7)
_cell_length_c 22.1821(11)
_cell_measurement_reflns_used 9808
_cell_measurement_temperature 150(2)
_cell_measurement_theta_max 26.43
_cell_measurement_theta_min 2.53
_cell_volume 5312.3(5)
_computing_cell_refinement 'APEX3 v2018.7-2'
_computing_data_collection 'Bruker APEX2'
_computing_data_reduction 'SAINT NT v6.0 (Bruker AXS, 2003)'
_computing_molecular_graphics 'Mercury CSD 4.1.0'
_computing_publication_material 'enCIFer Version 1.7.1'
_computing_structure_refinement 'SHELXL-2017/1 (Sheldrick, 2017)'
_computing_structure_solution 'SHELXS-97 (Sheldrick, 2008)'
_diffrn_ambient_temperature 150(2)
_diffrn_measured_fraction_theta_full 1.000
_diffrn_measured_fraction_theta_max 1.000
_diffrn_measurement_device 'Bruker Kappa Apex DUO'
_diffrn_measurement_device_type 'CCD area detector'
_diffrn_measurement_method '\f and \w scans'
_diffrn_radiation_type MoK\a
_diffrn_radiation_wavelength 0.71073
_diffrn_reflns_av_R_equivalents 0.0409
_diffrn_reflns_av_unetI/netI 0.0204
_diffrn_reflns_Laue_measured_fraction_full 1.000
_diffrn_reflns_Laue_measured_fraction_max 1.000
_diffrn_reflns_limit_h_max 22
_diffrn_reflns_limit_h_min -22
_diffrn_reflns_limit_k_max 16
_diffrn_reflns_limit_k_min -16
_diffrn_reflns_limit_l_max 27
_diffrn_reflns_limit_l_min -27
_diffrn_reflns_number 236246
_diffrn_reflns_point_group_measured_fraction_full 1.000
_diffrn_reflns_point_group_measured_fraction_max 1.000
_diffrn_reflns_theta_full 25.242
_diffrn_reflns_theta_max 25.999
_diffrn_reflns_theta_min 1.770
_exptl_absorpt_coefficient_mu 1.565
_exptl_absorpt_correction_T_max 0.7456
_exptl_absorpt_correction_T_min 0.6782
_exptl_absorpt_correction_type multi-scan
_exptl_absorpt_process_details 'SADABS-2016/2 - Bruker AXS area detector scaling and absorption correction'
_exptl_crystal_colour colorless
_exptl_crystal_density_diffrn 1.501
_exptl_crystal_description prizm
_exptl_crystal_F_000 2484
_exptl_crystal_size_max 0.256
_exptl_crystal_size_mid 0.233
_exptl_crystal_size_min 0.160
_refine_diff_density_max 2.158
_refine_diff_density_min -0.888
_refine_diff_density_rms 0.084
_refine_ls_abs_structure_details
;
 Flack x determined using 8599 quotients [(I+)-(I-)]/[(I+)+(I-)]
 (Parsons, Flack and Wagner, Acta Cryst. B69 (2013) 249-259).
;
_refine_ls_abs_structure_Flack 0.007(2)
_refine_ls_extinction_method none
_refine_ls_goodness_of_fit_ref 1.066
_refine_ls_hydrogen_treatment constr
_refine_ls_matrix_type full
_refine_ls_number_parameters 1203
_refine_ls_number_reflns 20886
_refine_ls_number_restraints 65
_refine_ls_restrained_S_all 1.075
_refine_ls_R_factor_all 0.0469
_refine_ls_R_factor_gt 0.0419
_refine_ls_shift/su_max 0.001
_refine_ls_shift/su_mean 0.000
_refine_ls_structure_factor_coef Fsqd
_refine_ls_weighting_details 'w=1/[\s^2^(Fo^2^)+(0.0526P)^2^+9.8617P] where P=(Fo^2^+2Fc^2^)/3'
_refine_ls_weighting_scheme calc
_refine_ls_wR_factor_gt 0.1051
_refine_ls_wR_factor_ref 0.1082
_reflns_Friedel_coverage 0.914
_reflns_Friedel_fraction_full 1.000
_reflns_Friedel_fraction_max 1.000
_reflns_number_gt 19318
_reflns_number_total 20886
_reflns_threshold_expression 'I > 2\s(I)'
_cod_data_source_file c9nj05683a2.cif
_cod_data_source_block kar94
_cod_depositor_comments 'Adding full bibliography for 7059356.cif.'
_cod_original_sg_symbol_H-M 'P 21'
_cod_database_code 7059356
_shelx_shelxl_version_number 2018/3
_shelx_space_group_comment
;
The symmetry employed for this shelxl refinement is uniquely defined
by the following loop, which should always be used as a source of
symmetry information in preference to the above space-group names.
They are only intended as comments.
;
_shelx_estimated_absorpt_t_min 0.690
_shelx_estimated_absorpt_t_max 0.788

loop_
_space_group_symop_operation_xyz
'x, y, z'
'-x, y+1/2, -z'

loop_
_atom_site_label
_atom_site_type_symbol
_atom_site_fract_x
_atom_site_fract_y
_atom_site_fract_z
_atom_site_U_iso_or_equiv
_atom_site_adp_type
_atom_site_occupancy
_atom_site_site_symmetry_order
_atom_site_calc_flag
_atom_site_refinement_flags_posn
_atom_site_refinement_flags_adp
_atom_site_refinement_flags_occupancy
_atom_site_disorder_assembly
_atom_site_disorder_group
C1 C 0.1875(3) 0.3172(5) 0.2467(3) 0.0264(13) Uani 1 1 d . . . . .
C2 C 0.2102(4) 0.1484(5) 0.2109(3) 0.0311(14) Uani 1 1 d . . . . .
H2 H 0.208289 0.125093 0.253469 0.037 Uiso 1 1 calc R U . . .
C3 C 0.1373(4) 0.1185(5) 0.1716(3) 0.0297(13) Uani 1 1 d . . . . .
C4 C 0.0886(5) 0.1855(6) 0.1385(3) 0.0424(17) Uani 1 1 d . . . . .
H4 H 0.101994 0.253546 0.139367 0.051 Uiso 1 1 calc R U . . .
C5 C 0.0210(5) 0.1560(7) 0.1042(4) 0.054(2) Uani 1 1 d . . . . .
H5 H -0.011661 0.203955 0.082790 0.065 Uiso 1 1 calc R U . . .
C6 C 0.0004(5) 0.0558(6) 0.1009(4) 0.049(2) Uani 1 1 d . . . . .
H6 H -0.045802 0.034735 0.077539 0.059 Uiso 1 1 calc R U . . .
C7 C 0.0503(5) -0.0119(5) 0.1333(4) 0.0429(17) Uani 1 1 d . . . . .
H7 H 0.038589 -0.080403 0.130801 0.051 Uiso 1 1 calc R U . . .
C8 C 0.1160(4) 0.0186(5) 0.1687(4) 0.0423(17) Uani 1 1 d . . . . .
H8 H 0.147536 -0.028854 0.191726 0.051 Uiso 1 1 calc R U . . .
C9 C 0.2793(4) 0.1025(6) 0.1900(4) 0.047(2) Uani 1 1 d . . . . .
H9A H 0.286514 0.131563 0.150828 0.071 Uiso 1 1 calc R U . . .
H9B H 0.271855 0.030946 0.185110 0.071 Uiso 1 1 calc R U . . .
H9C H 0.323954 0.115326 0.220450 0.071 Uiso 1 1 calc R U . . .
C10 C -0.0297(4) 0.3774(6) 0.2621(4) 0.0455(18) Uani 1 1 d . . . . .
H10A H -0.056265 0.320145 0.276800 0.055 Uiso 1 1 calc R U . . .
H10B H -0.012353 0.358716 0.223400 0.055 Uiso 1 1 calc R U . . .
C11 C -0.0809(5) 0.4644(8) 0.2525(5) 0.061(2) Uani 1 1 d . . . . .
H11A H -0.099840 0.479736 0.290572 0.091 Uiso 1 1 calc R U . . .
H11B H -0.123497 0.449365 0.220474 0.091 Uiso 1 1 calc R U . . .
H11C H -0.053104 0.521411 0.240173 0.091 Uiso 1 1 calc R U . . .
C12 C 0.0921(5) 0.1540(6) 0.3793(4) 0.0478(19) Uani 1 1 d . . . . .
H12A H 0.144227 0.153500 0.369632 0.057 Uiso 1 1 calc R U . . .
H12B H 0.064742 0.096844 0.358495 0.057 Uiso 1 1 calc R U . . .
C13 C 0.0945(8) 0.1448(10) 0.4459(6) 0.083(3) Uani 1 1 d . U . . .
H13A H 0.123892 0.199522 0.466498 0.124 Uiso 1 1 calc R U . . .
H13B H 0.118099 0.081830 0.459836 0.124 Uiso 1 1 calc R U . . .
H13C H 0.042924 0.146984 0.455420 0.124 Uiso 1 1 calc R U . . .
C14 C 0.3245(4) 0.5809(5) 0.0599(3) 0.0372(16) Uani 1 1 d . . . . .
C15 C 0.3659(5) 0.6602(7) -0.0303(4) 0.049(2) Uani 1 1 d . . . . .
H15 H 0.396273 0.599772 -0.035784 0.059 Uiso 1 1 calc R U . . .
C16 C 0.2929(5) 0.6556(7) -0.0764(4) 0.050(2) Uani 1 1 d . . . . .
C17 C 0.2422(7) 0.7304(10) -0.0812(5) 0.073(3) Uani 1 1 d . . . . .
H17 H 0.252961 0.788235 -0.057042 0.088 Uiso 1 1 calc R U . . .
C18 C 0.1751(7) 0.7235(11) -0.1206(5) 0.081(3) Uani 1 1 d . . . . .
H18 H 0.138903 0.775085 -0.122235 0.097 Uiso 1 1 calc R U . . .
C19 C 0.1603(7) 0.6427(12) -0.1576(5) 0.082(4) Uani 1 1 d . . . . .
H19 H 0.114048 0.638844 -0.185051 0.098 Uiso 1 1 calc R U . . .
C20 C 0.2127(7) 0.5656(10) -0.1553(5) 0.077(3) Uani 1 1 d . . . . .
H20 H 0.203123 0.509588 -0.181206 0.093 Uiso 1 1 calc R U . . .
C21 C 0.2790(6) 0.5734(8) -0.1141(4) 0.061(2) Uani 1 1 d . . . . .
H21 H 0.315388 0.521894 -0.111640 0.073 Uiso 1 1 calc R U . . .
C22 C 0.4134(7) 0.7494(9) -0.0387(5) 0.075(3) Uani 1 1 d . . . . .
H22A H 0.387534 0.809215 -0.028071 0.113 Uiso 1 1 calc R U . . .
H22B H 0.421430 0.753242 -0.081324 0.113 Uiso 1 1 calc R U . . .
H22C H 0.462328 0.743672 -0.012110 0.113 Uiso 1 1 calc R U . . .
C27 C 0.4951(4) 0.5436(5) 0.2585(3) 0.0285(13) Uani 1 1 d . . . . .
C28 C 0.5775(4) 0.5021(6) 0.1827(3) 0.0414(17) Uani 1 1 d . . . . .
H28 H 0.610306 0.559013 0.198699 0.050 Uiso 1 1 calc R U . . .
C29 C 0.6166(4) 0.4064(6) 0.2058(3) 0.0409(17) Uani 1 1 d . . . . .
C30 C 0.5769(5) 0.3204(7) 0.2113(4) 0.0490(19) Uani 1 1 d . . . . .
H30 H 0.523330 0.320692 0.201840 0.059 Uiso 1 1 calc R U . . .
C31 C 0.6139(6) 0.2341(7) 0.2303(4) 0.057(2) Uani 1 1 d . . . . .
H31 H 0.585562 0.175270 0.232737 0.068 Uiso 1 1 calc R U . . .
C32 C 0.6908(6) 0.2314(8) 0.2459(5) 0.063(3) Uani 1 1 d . . . . .
H32 H 0.715904 0.171574 0.259104 0.075 Uiso 1 1 calc R U . . .
C33 C 0.7302(6) 0.3154(10) 0.2420(6) 0.075(3) Uani 1 1 d . . . . .
H33 H 0.783608 0.314574 0.253128 0.090 Uiso 1 1 calc R U . . .
C34 C 0.6943(5) 0.4029(8) 0.2222(5) 0.064(3) Uani 1 1 d . . . . .
H34 H 0.723307 0.461196 0.219825 0.077 Uiso 1 1 calc R U . . .
C35 C 0.5642(5) 0.5066(8) 0.1133(4) 0.057(2) Uani 1 1 d . . . . .
H35A H 0.528195 0.454973 0.097058 0.085 Uiso 1 1 calc R U . . .
H35B H 0.612063 0.496193 0.098094 0.085 Uiso 1 1 calc R U . . .
H35C H 0.543637 0.571559 0.099959 0.085 Uiso 1 1 calc R U . . .
C36 C 0.5771(5) 0.4185(6) 0.3842(4) 0.051(2) Uani 1 1 d . . . . .
H36A H 0.550978 0.404962 0.342284 0.061 Uiso 1 1 calc R U . . .
H36B H 0.562685 0.365966 0.411240 0.061 Uiso 1 1 calc R U . . .
C37 C 0.6608(6) 0.4150(7) 0.3847(5) 0.063(3) Uani 1 1 d . . . . .
H37A H 0.675307 0.466375 0.357604 0.095 Uiso 1 1 calc R U . . .
H37B H 0.674887 0.349956 0.370480 0.095 Uiso 1 1 calc R U . . .
H37C H 0.686939 0.426249 0.426300 0.095 Uiso 1 1 calc R U . . .
C38A C 0.6697(7) 0.6729(8) 0.4436(5) 0.050(3) Uani 0.732(14) 1 d D U P A 1
H38A H 0.710788 0.626498 0.459525 0.060 Uiso 0.732(14) 1 calc R U P A 1
H38B H 0.629029 0.666760 0.468891 0.060 Uiso 0.732(14) 1 calc R U P A 1
C39A C 0.6988(12) 0.7763(11) 0.4458(7) 0.089(5) Uani 0.732(14) 1 d D U P A 1
H39A H 0.718886 0.793875 0.488104 0.134 Uiso 0.732(14) 1 calc R U P A 1
H39B H 0.739102 0.781425 0.420742 0.134 Uiso 0.732(14) 1 calc R U P A 1
H39C H 0.657686 0.821519 0.430068 0.134 Uiso 0.732(14) 1 calc R U P A 1
C38B C 0.6648(18) 0.7346(17) 0.4169(13) 0.050(3) Uani 0.268(14) 1 d D U P A 2
H38C H 0.621681 0.774835 0.425816 0.060 Uiso 0.268(14) 1 calc R U P A 2
H38D H 0.700205 0.776666 0.398287 0.060 Uiso 0.268(14) 1 calc R U P A 2
C39B C 0.703(3) 0.681(3) 0.4718(17) 0.089(5) Uani 0.268(14) 1 d D . P A 2
H39D H 0.723635 0.729581 0.502971 0.134 Uiso 0.268(14) 1 calc R U P A 2
H39E H 0.666344 0.638983 0.487873 0.134 Uiso 0.268(14) 1 calc R U P A 2
H39F H 0.743939 0.640792 0.460669 0.134 Uiso 0.268(14) 1 calc R U P A 2
C40 C 0.3701(4) 0.8817(5) 0.2818(3) 0.0326(15) Uani 1 1 d . . . . .
C41 C 0.4066(4) 0.9580(5) 0.3830(3) 0.0336(15) Uani 1 1 d . . . . .
H41 H 0.460234 0.939097 0.381425 0.040 Uiso 1 1 calc R U . . .
C42 C 0.3886(5) 0.9319(6) 0.4450(4) 0.0469(19) Uani 1 1 d . . . . .
H42A H 0.334528 0.941411 0.445441 0.070 Uiso 1 1 calc R U . . .
H42B H 0.417623 0.974579 0.475777 0.070 Uiso 1 1 calc R U . . .
H42C H 0.401956 0.862624 0.454065 0.070 Uiso 1 1 calc R U . . .
C43 C 0.3969(4) 1.0680(5) 0.3671(3) 0.0343(15) Uani 1 1 d . . . . .
C44 C 0.3335(4) 1.1188(5) 0.3781(4) 0.0423(17) Uani 1 1 d . . . . .
H44 H 0.297150 1.086575 0.398192 0.051 Uiso 1 1 calc R U . . .
C45 C 0.3227(5) 1.2171(6) 0.3599(4) 0.051(2) Uani 1 1 d . . . . .
H45 H 0.279372 1.251914 0.368067 0.062 Uiso 1 1 calc R U . . .
C46 C 0.3744(6) 1.2635(7) 0.3305(5) 0.062(3) Uani 1 1 d . . . . .
H46 H 0.366083 1.329791 0.316861 0.074 Uiso 1 1 calc R U . . .
C47 C 0.4389(6) 1.2136(7) 0.3204(5) 0.059(2) Uani 1 1 d . . . . .
H47 H 0.475629 1.246838 0.301286 0.071 Uiso 1 1 calc R U . . .
C48 C 0.4503(4) 1.1153(6) 0.3381(4) 0.0452(18) Uani 1 1 d . . . . .
H48 H 0.494195 1.081040 0.330561 0.054 Uiso 1 1 calc R U . . .
C49 C 0.4717(7) 0.9998(10) 0.1109(6) 0.083(3) Uani 1 1 d . U . . .
H49A H 0.476881 0.938439 0.087641 0.099 Uiso 1 1 calc R U . . .
H49B H 0.522758 1.028300 0.122791 0.099 Uiso 1 1 calc R U . . .
C50 C 0.4249(7) 1.0699(10) 0.0720(6) 0.080(3) Uani 1 1 d . U . . .
H50A H 0.374778 1.041184 0.059011 0.121 Uiso 1 1 calc R U . . .
H50B H 0.448480 1.084590 0.035991 0.121 Uiso 1 1 calc R U . . .
H50C H 0.419954 1.131064 0.094720 0.121 Uiso 1 1 calc R U . . .
C51 C 0.6108(4) 0.8727(7) 0.2719(5) 0.053(2) Uani 1 1 d . . . . .
H51A H 0.618731 0.805126 0.256980 0.064 Uiso 1 1 calc R U . . .
H51B H 0.589211 0.867242 0.310244 0.064 Uiso 1 1 calc R U . . .
C52 C 0.6840(5) 0.9265(8) 0.2835(6) 0.070(3) Uani 1 1 d . . . . .
H52A H 0.706277 0.928554 0.245905 0.104 Uiso 1 1 calc R U . . .
H52B H 0.718395 0.892218 0.315405 0.104 Uiso 1 1 calc R U . . .
H52C H 0.675419 0.994051 0.296828 0.104 Uiso 1 1 calc R U . . .
C53 C 0.2510(4) 0.6880(5) 0.4329(3) 0.0283(13) Uani 1 1 d . . . . .
C54 C 0.2936(4) 0.6665(6) 0.5423(3) 0.0410(17) Uani 1 1 d . . . . .
H54 H 0.284250 0.738636 0.547713 0.049 Uiso 1 1 calc R U . . .
C55 C 0.2285(5) 0.6102(6) 0.5609(3) 0.0441(18) Uani 1 1 d . . . . .
C56 C 0.1853(6) 0.6522(8) 0.6014(4) 0.063(3) Uani 1 1 d . . . . .
H56 H 0.197450 0.716046 0.618005 0.076 Uiso 1 1 calc R U . . .
C57 C 0.1247(8) 0.6004(10) 0.6174(5) 0.086(4) Uani 1 1 d . . . . .
H57 H 0.095139 0.629552 0.644651 0.103 Uiso 1 1 calc R U . . .
C58 C 0.1068(7) 0.5089(10) 0.5949(5) 0.081(3) Uani 1 1 d . . . . .
H58 H 0.065009 0.474714 0.606447 0.097 Uiso 1 1 calc R U . . .
C59 C 0.1491(6) 0.4650(9) 0.5551(4) 0.066(3) Uani 1 1 d . . . . .
H59 H 0.136817 0.400708 0.539281 0.079 Uiso 1 1 calc R U . . .
C60 C 0.2096(5) 0.5162(6) 0.5388(3) 0.0475(19) Uani 1 1 d . . . . .
H60 H 0.238983 0.486202 0.511648 0.057 Uiso 1 1 calc R U . . .
C61 C 0.3685(5) 0.6402(8) 0.5809(4) 0.054(2) Uani 1 1 d . . . . .
H61A H 0.378467 0.569468 0.576808 0.082 Uiso 1 1 calc R U . . .
H61B H 0.366464 0.655655 0.623797 0.082 Uiso 1 1 calc R U . . .
H61C H 0.409068 0.678565 0.567083 0.082 Uiso 1 1 calc R U . . .
C62 C 0.0794(5) 0.8516(7) 0.5090(4) 0.053(2) Uani 1 1 d . . . . .
H62A H 0.087534 0.779299 0.512814 0.064 Uiso 1 1 calc R U . . .
H62B H 0.024416 0.864355 0.504401 0.064 Uiso 1 1 calc R U . . .
C63 C 0.1181(7) 0.9016(8) 0.5643(5) 0.069(3) Uani 1 1 d . . . . .
H63A H 0.172764 0.891907 0.567468 0.104 Uiso 1 1 calc R U . . .
H63B H 0.100639 0.873667 0.600418 0.104 Uiso 1 1 calc R U . . .
H63C H 0.106670 0.972494 0.561786 0.104 Uiso 1 1 calc R U . . .
C64 C 0.0567(4) 0.6486(6) 0.3740(4) 0.0410(16) Uani 1 1 d . . . . .
H64A H 0.108234 0.622721 0.373237 0.049 Uiso 1 1 calc R U . . .
H64B H 0.026343 0.636912 0.333358 0.049 Uiso 1 1 calc R U . . .
C65 C 0.0222(6) 0.5959(7) 0.4212(5) 0.062(3) Uani 1 1 d . . . . .
H65A H 0.052873 0.606534 0.461214 0.092 Uiso 1 1 calc R U . . .
H65B H 0.019738 0.525016 0.411932 0.092 Uiso 1 1 calc R U . . .
H65C H -0.028925 0.621306 0.421606 0.092 Uiso 1 1 calc R U . . .
C66 C 0.0325(4) 0.7276(5) 0.1977(3) 0.0284(13) Uani 1 1 d . . . . .
C67 C -0.0608(4) 0.8457(5) 0.2272(3) 0.0319(14) Uani 1 1 d . . . . .
H67 H -0.076092 0.860967 0.182858 0.038 Uiso 1 1 calc R U . . .
C68 C -0.1205(4) 0.7799(6) 0.2465(3) 0.0384(16) Uani 1 1 d . . . . .
C69 C -0.1194(5) 0.7544(7) 0.3080(4) 0.048(2) Uani 1 1 d . . . . .
H69 H -0.079720 0.777683 0.338084 0.058 Uiso 1 1 calc R U . . .
C70 C -0.1752(5) 0.6964(7) 0.3250(5) 0.060(2) Uani 1 1 d . . . . .
H70 H -0.173692 0.680023 0.366858 0.071 Uiso 1 1 calc R U . . .
C71 C -0.2337(6) 0.6611(8) 0.2822(5) 0.062(2) Uani 1 1 d . . . . .
H71 H -0.272175 0.620624 0.294116 0.074 Uiso 1 1 calc R U . . .
C72 C -0.2348(6) 0.6861(8) 0.2221(5) 0.067(3) Uani 1 1 d . . . . .
H72 H -0.275131 0.663983 0.192225 0.081 Uiso 1 1 calc R U . . .
C73 C -0.1774(5) 0.7436(7) 0.2044(4) 0.053(2) Uani 1 1 d . . . . .
H73 H -0.177934 0.757667 0.162411 0.063 Uiso 1 1 calc R U . . .
C74 C -0.0517(5) 0.9440(6) 0.2617(4) 0.0445(18) Uani 1 1 d . . . . .
H74A H -0.032630 0.931553 0.304844 0.067 Uiso 1 1 calc R U . . .
H74B H -0.100703 0.977413 0.257941 0.067 Uiso 1 1 calc R U . . .
H74C H -0.015864 0.986035 0.244323 0.067 Uiso 1 1 calc R U . . .
C75 C 0.0968(5) 0.6669(6) 0.0447(3) 0.0442(18) Uani 1 1 d . . . . .
H75A H 0.107430 0.636500 0.006378 0.053 Uiso 1 1 calc R U . . .
H75B H 0.125168 0.629506 0.079267 0.053 Uiso 1 1 calc R U . . .
C76 C 0.1234(6) 0.7727(8) 0.0477(5) 0.067(3) Uani 1 1 d . . . . .
H76A H 0.094901 0.810167 0.013910 0.100 Uiso 1 1 calc R U . . .
H76B H 0.177301 0.774829 0.044608 0.100 Uiso 1 1 calc R U . . .
H76C H 0.115277 0.802030 0.086586 0.100 Uiso 1 1 calc R U . . .
C77 C -0.1269(5) 0.5455(8) 0.0211(5) 0.065(3) Uani 1 1 d . . . . .
H77A H -0.107422 0.477750 0.029930 0.078 Uiso 1 1 calc R U . . .
H77B H -0.107972 0.569841 -0.015780 0.078 Uiso 1 1 calc R U . . .
C78 C -0.2104(6) 0.5445(13) 0.0105(8) 0.116(6) Uani 1 1 d . . . . .
H78A H -0.228720 0.513188 0.045217 0.174 Uiso 1 1 calc R U . . .
H78B H -0.228456 0.507073 -0.026799 0.174 Uiso 1 1 calc R U . . .
H78C H -0.229342 0.612471 0.005884 0.174 Uiso 1 1 calc R U . . .
C79 C 0.4052(7) 0.4133(7) 0.4553(7) 0.088(4) Uani 1 1 d D . . . .
H79A H 0.438109 0.392788 0.426172 0.133 Uiso 1 1 calc R U . . .
H79B H 0.352270 0.405002 0.436670 0.133 Uiso 1 1 calc R U . . .
H79C H 0.415621 0.372464 0.492111 0.133 Uiso 1 1 calc R U . . .
Cu1 Cu 0.21675(4) 0.50187(5) 0.33816(4) 0.02954(17) Uani 1 1 d . . . . .
Cu2 Cu 0.31875(5) 0.47250(6) 0.19143(4) 0.03197(18) Uani 1 1 d . . . . .
Cu3 Cu 0.38356(4) 0.63573(6) 0.34510(4) 0.03001(17) Uani 1 1 d . . . . .
Cu4 Cu 0.35345(6) 0.72257(8) 0.17734(5) 0.0456(2) Uani 1 1 d . . . . .
Cu5 Cu 0.20494(4) 0.77122(6) 0.28747(4) 0.02944(17) Uani 1 1 d . . . . .
Cu6 Cu 0.12184(5) 0.52818(6) 0.19130(4) 0.0359(2) Uani 1 1 d . . . . .
N1 N 0.1386(3) 0.2830(4) 0.2792(3) 0.0295(11) Uani 1 1 d . . . . .
N2 N 0.2212(3) 0.2561(4) 0.2129(3) 0.0290(11) Uani 1 1 d . . . . .
H2A H 0.252240 0.281702 0.190094 0.035 Uiso 1 1 calc R U . . .
N3 N 0.3306(4) 0.4937(5) 0.0334(3) 0.0455(16) Uani 1 1 d . . . . .
N4 N 0.3487(4) 0.6595(5) 0.0319(3) 0.0448(16) Uani 1 1 d . . . . .
H4A H 0.354656 0.715264 0.052523 0.054 Uiso 1 1 calc R U . . .
N5 N 0.5529(3) 0.5817(4) 0.2945(3) 0.0313(12) Uani 1 1 d . . . . .
N6 N 0.5040(3) 0.5130(5) 0.2029(3) 0.0364(13) Uani 1 1 d . . . . .
H6A H 0.463326 0.498601 0.176782 0.044 Uiso 1 1 calc R U . . .
N7 N 0.4371(3) 0.9075(4) 0.2676(3) 0.0355(13) Uani 1 1 d . . . . .
N8 N 0.3576(3) 0.8997(4) 0.3376(3) 0.0319(12) Uani 1 1 d . . . . .
H8A H 0.316368 0.874641 0.348466 0.038 Uiso 1 1 calc R U . . .
N9 N 0.1976(3) 0.7453(4) 0.4463(3) 0.0304(12) Uani 1 1 d . . . . .
N10 N 0.2999(3) 0.6493(4) 0.4777(3) 0.0334(12) Uani 1 1 d . . . . .
H10 H 0.337068 0.612522 0.468585 0.040 Uiso 1 1 calc R U . . .
N11 N -0.0194(3) 0.6955(4) 0.1542(3) 0.0318(12) Uani 1 1 d . . . . .
N12 N 0.0140(3) 0.7995(4) 0.2346(3) 0.0322(12) Uani 1 1 d . . . . .
H12 H 0.048487 0.819767 0.264699 0.039 Uiso 1 1 calc R U . . .
O1 O 0.0546(3) 0.2451(3) 0.3570(3) 0.0390(12) Uani 1 1 d . . . . .
O2 O 0.0348(3) 0.4064(4) 0.3079(2) 0.0387(11) Uani 1 1 d . . . . .
O3 O 0.2170(5) 0.3818(7) 0.0618(4) 0.0481(19) Uani 0.696(5) 1 d D U P B 1
O4 O 0.3137(5) 0.3165(6) 0.0069(4) 0.050(2) Uani 0.696(5) 1 d D . P B 1
O5 O 0.5520(3) 0.5151(4) 0.4045(2) 0.0379(11) Uani 1 1 d D . . . .
O6 O 0.6407(3) 0.6504(4) 0.3801(2) 0.0460(13) Uani 1 1 d D U . . .
O7 O 0.5594(3) 0.9265(4) 0.2267(3) 0.0470(13) Uani 1 1 d . . . . .
O8 O 0.4422(4) 0.9771(6) 0.1625(3) 0.068(2) Uani 1 1 d . . . . .
O9 O 0.0604(3) 0.7532(4) 0.3866(3) 0.0415(12) Uani 1 1 d . . . . .
O10 O 0.1090(3) 0.8884(4) 0.4552(2) 0.0419(12) Uani 1 1 d . . . . .
O11 O 0.0203(3) 0.6602(4) 0.0471(2) 0.0430(12) Uani 1 1 d . . . . .
O12 O -0.1013(3) 0.6093(4) 0.0720(2) 0.0398(12) Uani 1 1 d . . . . .
O13 O 0.4188(3) 0.5128(4) 0.4707(3) 0.0599(17) Uani 1 1 d D . . . .
H13 H 0.458310 0.531576 0.458186 0.090 Uiso 1 1 calc DR U . . .
P1 P 0.09979(10) 0.33203(12) 0.33204(8) 0.0299(4) Uani 1 1 d . . . . .
P2 P 0.3028(2) 0.3899(2) 0.05999(13) 0.0330(7) Uani 0.696(5) 1 d D . P B 1
C23 C 0.1627(8) 0.4159(10) 0.0155(7) 0.057(3) Uani 0.696(5) 1 d D U P B 1
H23A H 0.186879 0.458485 -0.012200 0.068 Uiso 0.696(5) 1 calc R U P B 1
H23B H 0.125533 0.456489 0.033124 0.068 Uiso 0.696(5) 1 calc R U P B 1
C24 C 0.1225(9) 0.3318(13) -0.0204(8) 0.067(4) Uani 0.696(5) 1 d D U P B 1
H24A H 0.091208 0.357867 -0.057084 0.101 Uiso 0.696(5) 1 calc R U P B 1
H24B H 0.090426 0.297362 0.004816 0.101 Uiso 0.696(5) 1 calc R U P B 1
H24C H 0.159769 0.285558 -0.032161 0.101 Uiso 0.696(5) 1 calc R U P B 1
C25 C 0.3772(10) 0.3122(16) -0.0222(10) 0.080(5) Uani 0.696(5) 1 d D . P B 1
H25A H 0.418330 0.276547 0.003963 0.096 Uiso 0.696(5) 1 calc R U P B 1
H25B H 0.395008 0.380104 -0.028805 0.096 Uiso 0.696(5) 1 calc R U P B 1
C26 C 0.3596(12) 0.2628(15) -0.0794(9) 0.084(5) Uani 0.696(5) 1 d D U P B 1
H26A H 0.322736 0.301899 -0.106825 0.127 Uiso 0.696(5) 1 calc R U P B 1
H26B H 0.338263 0.197552 -0.073182 0.127 Uiso 0.696(5) 1 calc R U P B 1
H26C H 0.405672 0.254941 -0.097639 0.127 Uiso 0.696(5) 1 calc R U P B 1
P3 P 0.55652(9) 0.61232(13) 0.36461(8) 0.0307(4) Uani 1 1 d . . . . .
P4 P 0.47486(11) 0.89136(16) 0.20861(10) 0.0422(5) Uani 1 1 d . . . . .
P5 P 0.13484(10) 0.81454(12) 0.40796(8) 0.0311(4) Uani 1 1 d . . . . .
P6 P -0.01537(9) 0.61567(13) 0.10195(8) 0.0303(4) Uani 1 1 d . . . . .
S1 S 0.16661(10) 0.39894(13) 0.39981(8) 0.0342(4) Uani 1 1 d . . . . .
S2 S 0.21616(9) 0.44299(11) 0.24370(7) 0.0268(3) Uani 1 1 d . . . . .
S3 S 0.36307(11) 0.34415(13) 0.13902(8) 0.0360(4) Uani 1 1 d D . . . .
S4 S 0.28692(10) 0.60242(13) 0.12611(8) 0.0345(4) Uani 1 1 d . . . . .
S5 S 0.48743(10) 0.70954(13) 0.39330(9) 0.0361(4) Uani 1 1 d . . . . .
S6 S 0.40404(9) 0.52510(13) 0.27577(7) 0.0297(3) Uani 1 1 d . . . . .
S7 S 0.47290(13) 0.7592(2) 0.16952(12) 0.0592(6) Uani 1 1 d . U . . .
S8 S 0.29680(10) 0.82539(13) 0.23234(8) 0.0328(4) Uani 1 1 d . . . . .
S9 S 0.16264(10) 0.89929(12) 0.34223(8) 0.0348(4) Uani 1 1 d . . . . .
S10 S 0.26320(8) 0.65409(11) 0.35698(7) 0.0262(3) Uani 1 1 d . . . . .
S11 S 0.02364(11) 0.48009(14) 0.12370(9) 0.0425(4) Uani 1 1 d . . . . .
S12 S 0.12685(9) 0.68938(12) 0.21166(8) 0.0326(4) Uani 1 1 d . . . . .
P2B P 0.3354(5) 0.3796(6) 0.0537(3) 0.0330(7) Uani 0.304(5) 1 d D . P B 2
C23B C 0.1848(14) 0.381(3) 0.039(2) 0.057(3) Uani 0.304(5) 1 d D . P B 2
H23C H 0.189832 0.452649 0.032732 0.068 Uiso 0.304(5) 1 calc R U P B 2
H23D H 0.180270 0.371803 0.082787 0.068 Uiso 0.304(5) 1 calc R U P B 2
C24B C 0.1092(18) 0.350(3) 0.0028(18) 0.067(4) Uani 0.304(5) 1 d D U P B 2
H24D H 0.101179 0.385480 -0.036219 0.101 Uiso 0.304(5) 1 calc R U P B 2
H24E H 0.068615 0.366659 0.025998 0.101 Uiso 0.304(5) 1 calc R U P B 2
H24F H 0.109272 0.278781 -0.004679 0.101 Uiso 0.304(5) 1 calc R U P B 2
O3B O 0.2523(9) 0.3389(15) 0.0312(9) 0.0481(19) Uani 0.304(5) 1 d D . P B 2
O4B O 0.3852(14) 0.3158(16) 0.0168(9) 0.050(2) Uani 0.304(5) 1 d D . P B 2
C25B C 0.395(2) 0.335(4) -0.0439(14) 0.080(5) Uani 0.304(5) 1 d D . P B 2
H25C H 0.445007 0.308044 -0.049623 0.096 Uiso 0.304(5) 1 calc R U P B 2
H25D H 0.397717 0.407690 -0.048964 0.096 Uiso 0.304(5) 1 calc R U P B 2
C26B C 0.340(3) 0.298(4) -0.092(2) 0.084(5) Uani 0.304(5) 1 d D U P B 2
H26D H 0.349223 0.324958 -0.130786 0.127 Uiso 0.304(5) 1 calc R U P B 2
H26E H 0.289670 0.316614 -0.084253 0.127 Uiso 0.304(5) 1 calc R U P B 2
H26F H 0.343834 0.225300 -0.092800 0.127 Uiso 0.304(5) 1 calc R U P B 2

loop_
_atom_site_aniso_label
_atom_site_aniso_U_11
_atom_site_aniso_U_22
_atom_site_aniso_U_33
_atom_site_aniso_U_23
_atom_site_aniso_U_13
_atom_site_aniso_U_12
C1 0.022(3) 0.025(3) 0.031(3) -0.001(3) -0.001(2) 0.001(2)
C2 0.035(3) 0.019(3) 0.039(4) 0.000(3) 0.006(3) 0.001(3)
C3 0.037(3) 0.023(3) 0.031(3) -0.003(3) 0.011(3) -0.002(3)
C4 0.051(4) 0.036(4) 0.037(4) -0.001(3) -0.005(3) -0.003(3)
C5 0.057(5) 0.046(5) 0.055(5) 0.000(4) -0.006(4) 0.002(4)
C6 0.051(5) 0.048(5) 0.046(5) -0.002(4) -0.001(4) -0.012(4)
C7 0.054(4) 0.029(4) 0.047(4) 0.002(3) 0.011(3) -0.010(3)
C8 0.041(4) 0.028(4) 0.058(5) 0.006(3) 0.008(3) 0.001(3)
C9 0.032(4) 0.034(4) 0.076(6) -0.006(4) 0.011(4) 0.004(3)
C10 0.033(4) 0.049(5) 0.052(5) 0.007(4) 0.000(3) 0.001(3)
C11 0.043(5) 0.072(6) 0.067(6) 0.012(5) 0.010(4) 0.020(4)
C12 0.055(5) 0.028(4) 0.066(5) 0.006(4) 0.026(4) -0.001(3)
C13 0.093(5) 0.073(4) 0.082(5) 0.008(4) 0.011(4) -0.001(4)
C14 0.042(4) 0.037(4) 0.029(4) 0.002(3) -0.004(3) -0.014(3)
C15 0.058(5) 0.057(5) 0.034(4) 0.001(4) 0.009(3) -0.021(4)
C16 0.057(5) 0.057(5) 0.036(4) 0.003(4) 0.010(4) -0.015(4)
C17 0.078(7) 0.083(8) 0.057(6) -0.005(5) 0.008(5) 0.009(6)
C18 0.064(7) 0.113(10) 0.066(7) -0.001(7) 0.008(5) 0.008(7)
C19 0.066(7) 0.121(11) 0.058(6) -0.014(7) 0.009(5) -0.024(7)
C20 0.082(8) 0.095(9) 0.052(6) -0.006(6) 0.000(5) -0.033(7)
C21 0.072(6) 0.064(6) 0.048(5) -0.002(4) 0.012(4) -0.020(5)
C22 0.080(7) 0.090(8) 0.056(6) 0.009(5) 0.015(5) -0.047(6)
C27 0.028(3) 0.025(3) 0.033(3) 0.001(3) 0.007(3) 0.000(2)
C28 0.038(4) 0.050(4) 0.041(4) -0.011(3) 0.022(3) -0.012(3)
C29 0.042(4) 0.048(4) 0.037(4) -0.012(3) 0.019(3) -0.004(3)
C30 0.049(5) 0.049(5) 0.050(5) -0.002(4) 0.012(4) -0.003(4)
C31 0.075(6) 0.050(5) 0.048(5) -0.004(4) 0.016(4) -0.003(4)
C32 0.072(6) 0.058(6) 0.062(6) -0.001(5) 0.024(5) 0.022(5)
C33 0.047(5) 0.090(8) 0.090(8) -0.006(6) 0.019(5) 0.020(5)
C34 0.044(5) 0.064(6) 0.089(7) -0.009(5) 0.024(5) 0.001(4)
C35 0.070(6) 0.064(6) 0.042(4) -0.003(4) 0.030(4) 0.003(5)
C36 0.069(6) 0.037(4) 0.049(5) -0.003(4) 0.012(4) 0.011(4)
C37 0.067(6) 0.054(5) 0.070(6) 0.004(5) 0.013(5) 0.027(5)
C38A 0.040(5) 0.058(7) 0.048(7) -0.015(5) -0.008(5) -0.012(5)
C39A 0.127(14) 0.075(9) 0.065(9) -0.015(8) 0.015(9) -0.045(10)
C38B 0.040(5) 0.058(7) 0.048(7) -0.015(5) -0.008(5) -0.012(5)
C39B 0.127(14) 0.075(9) 0.065(9) -0.015(8) 0.015(9) -0.045(10)
C40 0.034(3) 0.019(3) 0.043(4) 0.008(3) 0.002(3) -0.003(3)
C41 0.030(3) 0.025(3) 0.043(4) -0.005(3) -0.004(3) 0.003(3)
C42 0.057(5) 0.033(4) 0.045(5) -0.001(3) -0.007(4) 0.004(3)
C43 0.032(3) 0.026(3) 0.042(4) -0.004(3) -0.003(3) -0.001(3)
C44 0.040(4) 0.029(4) 0.056(5) -0.001(3) 0.001(3) 0.003(3)
C45 0.044(4) 0.038(4) 0.066(6) -0.001(4) -0.009(4) 0.010(4)
C46 0.073(6) 0.031(4) 0.072(6) 0.009(4) -0.020(5) -0.008(4)
C47 0.067(6) 0.038(4) 0.068(6) 0.001(4) -0.002(5) -0.015(4)
C48 0.037(4) 0.033(4) 0.062(5) -0.005(4) -0.001(3) -0.009(3)
C49 0.083(5) 0.088(5) 0.079(5) 0.011(4) 0.019(4) 0.004(4)
C50 0.082(5) 0.087(5) 0.076(5) 0.021(4) 0.024(4) 0.016(4)
C51 0.031(4) 0.054(5) 0.074(6) 0.023(4) 0.005(4) 0.005(3)
C52 0.037(5) 0.074(7) 0.093(8) 0.017(6) -0.003(5) -0.011(4)
C53 0.027(3) 0.024(3) 0.033(3) -0.002(3) 0.002(3) -0.007(2)
C54 0.046(4) 0.046(4) 0.029(4) -0.002(3) 0.000(3) 0.010(3)
C55 0.051(4) 0.053(5) 0.028(4) 0.007(3) 0.006(3) 0.014(4)
C56 0.084(7) 0.060(6) 0.052(5) 0.009(5) 0.030(5) 0.020(5)
C57 0.130(11) 0.081(8) 0.062(7) 0.004(6) 0.064(7) 0.008(8)
C58 0.097(8) 0.087(8) 0.065(7) 0.014(6) 0.038(6) -0.012(7)
C59 0.081(7) 0.071(6) 0.049(5) 0.005(5) 0.020(5) -0.013(5)
C60 0.061(5) 0.051(5) 0.030(4) 0.000(3) 0.008(3) -0.002(4)
C61 0.051(5) 0.068(6) 0.040(4) -0.003(4) -0.007(4) 0.011(4)
C62 0.052(5) 0.059(5) 0.051(5) 0.000(4) 0.018(4) 0.012(4)
C63 0.090(8) 0.068(6) 0.052(6) -0.001(5) 0.017(5) 0.014(6)
C64 0.037(4) 0.036(4) 0.051(4) -0.009(3) 0.012(3) 0.000(3)
C65 0.061(6) 0.041(5) 0.091(7) 0.018(5) 0.033(5) 0.009(4)
C66 0.028(3) 0.020(3) 0.038(4) 0.007(3) 0.007(3) 0.003(2)
C67 0.029(3) 0.035(4) 0.033(4) 0.002(3) 0.007(3) 0.008(3)
C68 0.036(4) 0.042(4) 0.039(4) 0.005(3) 0.010(3) 0.013(3)
C69 0.041(4) 0.062(5) 0.044(4) 0.008(4) 0.016(3) 0.015(4)
C70 0.056(5) 0.065(6) 0.064(6) 0.019(5) 0.028(5) 0.015(5)
C71 0.065(6) 0.059(5) 0.070(6) 0.009(5) 0.038(5) 0.003(5)
C72 0.055(6) 0.076(7) 0.072(7) 0.005(5) 0.012(5) -0.019(5)
C73 0.042(4) 0.068(6) 0.049(5) 0.004(4) 0.008(4) -0.010(4)
C74 0.046(4) 0.037(4) 0.050(5) -0.002(3) 0.005(3) 0.014(3)
C75 0.057(5) 0.039(4) 0.031(4) -0.004(3) -0.009(3) 0.007(3)
C76 0.070(6) 0.049(5) 0.079(7) 0.009(5) 0.004(5) -0.011(5)
C77 0.043(5) 0.066(6) 0.077(7) -0.030(5) -0.015(4) 0.007(4)
C78 0.034(5) 0.140(13) 0.162(14) -0.048(11) -0.023(7) -0.014(7)
C79 0.075(8) 0.072(8) 0.124(11) -0.022(7) 0.033(7) -0.008(6)
Cu1 0.0320(4) 0.0213(4) 0.0351(4) -0.0015(3) 0.0046(3) -0.0004(3)
Cu2 0.0355(4) 0.0293(4) 0.0303(4) -0.0004(3) 0.0024(3) -0.0027(3)
Cu3 0.0279(4) 0.0304(4) 0.0323(4) -0.0006(3) 0.0067(3) 0.0027(3)
Cu4 0.0464(5) 0.0493(5) 0.0437(5) -0.0132(4) 0.0149(4) -0.0151(4)
Cu5 0.0300(4) 0.0245(4) 0.0334(4) -0.0008(3) 0.0036(3) -0.0002(3)
Cu6 0.0351(4) 0.0317(4) 0.0400(5) 0.0009(4) 0.0024(4) 0.0045(3)
N1 0.029(3) 0.023(3) 0.038(3) -0.001(2) 0.010(2) -0.001(2)
N2 0.029(3) 0.022(3) 0.038(3) -0.001(2) 0.009(2) -0.001(2)
N3 0.069(4) 0.037(3) 0.030(3) 0.000(3) 0.005(3) -0.013(3)
N4 0.060(4) 0.041(4) 0.033(3) -0.001(3) 0.007(3) -0.020(3)
N5 0.026(3) 0.036(3) 0.033(3) -0.004(2) 0.009(2) -0.004(2)
N6 0.038(3) 0.043(3) 0.029(3) -0.006(3) 0.009(2) -0.007(3)
N7 0.035(3) 0.027(3) 0.044(3) -0.001(2) 0.002(3) -0.004(2)
N8 0.030(3) 0.025(3) 0.039(3) -0.002(2) 0.002(2) -0.006(2)
N9 0.033(3) 0.028(3) 0.031(3) 0.001(2) 0.007(2) 0.004(2)
N10 0.033(3) 0.033(3) 0.032(3) 0.000(2) 0.000(2) 0.010(2)
N11 0.027(3) 0.031(3) 0.036(3) -0.003(2) 0.003(2) 0.005(2)
N12 0.030(3) 0.033(3) 0.031(3) -0.002(2) 0.000(2) 0.007(2)
O1 0.035(3) 0.028(2) 0.059(3) 0.005(2) 0.022(2) -0.0015(19)
O2 0.031(2) 0.033(3) 0.052(3) 0.000(2) 0.006(2) 0.007(2)
O3 0.033(4) 0.057(5) 0.053(5) -0.014(4) 0.001(3) -0.011(4)
O4 0.069(5) 0.050(4) 0.036(4) -0.014(3) 0.020(4) -0.012(4)
O5 0.045(3) 0.034(3) 0.035(3) 0.001(2) 0.006(2) 0.009(2)
O6 0.029(2) 0.058(3) 0.049(3) -0.016(3) 0.000(2) -0.003(2)
O7 0.036(3) 0.043(3) 0.062(4) 0.012(3) 0.007(2) -0.009(2)
O8 0.053(4) 0.083(5) 0.067(4) 0.038(4) 0.002(3) -0.016(3)
O9 0.036(3) 0.030(3) 0.056(3) -0.001(2) -0.001(2) 0.000(2)
O10 0.051(3) 0.033(3) 0.044(3) -0.005(2) 0.016(2) 0.009(2)
O11 0.047(3) 0.046(3) 0.036(3) 0.005(2) 0.006(2) -0.002(2)
O12 0.028(2) 0.047(3) 0.041(3) -0.009(2) -0.005(2) 0.003(2)
O13 0.049(3) 0.055(4) 0.080(4) 0.019(3) 0.024(3) 0.017(3)
P1 0.0293(8) 0.0227(8) 0.0395(10) 0.0008(7) 0.0109(7) 0.0011(6)
P2 0.036(2) 0.0379(13) 0.0273(11) -0.0067(9) 0.0131(13) -0.0116(15)
C23 0.058(8) 0.040(8) 0.075(10) -0.007(6) 0.020(6) 0.003(6)
C24 0.067(4) 0.067(4) 0.066(5) -0.001(3) 0.006(3) 0.001(3)
C25 0.060(11) 0.069(12) 0.118(17) -0.010(11) 0.038(10) 0.006(8)
C26 0.086(6) 0.086(6) 0.082(5) -0.002(3) 0.017(3) 0.002(3)
P3 0.0267(8) 0.0325(9) 0.0323(9) -0.0058(7) 0.0031(7) -0.0006(7)
P4 0.0378(10) 0.0458(11) 0.0427(11) 0.0082(9) 0.0058(8) -0.0138(9)
P5 0.0303(8) 0.0262(8) 0.0369(9) -0.0027(7) 0.0054(7) 0.0062(7)
P6 0.0247(8) 0.0321(9) 0.0332(9) -0.0024(7) 0.0013(7) 0.0020(6)
S1 0.0413(9) 0.0282(8) 0.0344(9) 0.0010(7) 0.0095(7) -0.0021(7)
S2 0.0273(7) 0.0201(7) 0.0323(8) 0.0006(6) 0.0020(6) -0.0004(6)
S3 0.0434(10) 0.0319(9) 0.0336(9) -0.0055(7) 0.0092(7) -0.0036(7)
S4 0.0357(9) 0.0311(8) 0.0356(9) 0.0038(7) 0.0017(7) -0.0040(7)
S5 0.0323(8) 0.0318(8) 0.0439(10) -0.0108(7) 0.0047(7) -0.0001(7)
S6 0.0252(7) 0.0356(8) 0.0288(8) -0.0069(6) 0.0058(6) -0.0036(6)
S7 0.0509(11) 0.0680(14) 0.0655(13) -0.0224(11) 0.0303(10) -0.0229(11)
S8 0.0348(9) 0.0294(8) 0.0337(9) 0.0006(7) 0.0036(7) -0.0078(7)
S9 0.0413(9) 0.0246(8) 0.0386(9) -0.0015(7) 0.0063(7) 0.0056(7)
S10 0.0268(7) 0.0218(7) 0.0302(8) -0.0004(6) 0.0051(6) 0.0011(6)
S11 0.0406(10) 0.0356(9) 0.0482(11) -0.0026(8) -0.0026(8) 0.0006(8)
S12 0.0263(8) 0.0286(8) 0.0408(9) -0.0076(7) -0.0010(7) 0.0046(6)
P2B 0.036(2) 0.0379(13) 0.0273(11) -0.0067(9) 0.0131(13) -0.0116(15)
C23B 0.058(8) 0.040(8) 0.075(10) -0.007(6) 0.020(6) 0.003(6)
C24B 0.067(4) 0.067(4) 0.066(5) -0.001(3) 0.006(3) 0.001(3)
O3B 0.033(4) 0.057(5) 0.053(5) -0.014(4) 0.001(3) -0.011(4)
O4B 0.069(5) 0.050(4) 0.036(4) -0.014(3) 0.020(4) -0.012(4)
C25B 0.060(11) 0.069(12) 0.118(17) -0.010(11) 0.038(10) 0.006(8)
C26B 0.086(6) 0.086(6) 0.082(5) -0.002(3) 0.017(3) 0.002(3)

loop_
_atom_type_symbol
_atom_type_description
_atom_type_scat_dispersion_real
_atom_type_scat_dispersion_imag
_atom_type_scat_source
C C 0.0033 0.0016 'International Tables Vol C Tables 4.2.6.8 and 6.1.1.4'
H H 0.0000 0.0000 'International Tables Vol C Tables 4.2.6.8 and 6.1.1.4'
Cu Cu 0.3201 1.2651 'International Tables Vol C Tables 4.2.6.8 and 6.1.1.4'
N N 0.0061 0.0033 'International Tables Vol C Tables 4.2.6.8 and 6.1.1.4'
O O 0.0106 0.0060 'International Tables Vol C Tables 4.2.6.8 and 6.1.1.4'
P P 0.1023 0.0942 'International Tables Vol C Tables 4.2.6.8 and 6.1.1.4'
S S 0.1246 0.1234 'International Tables Vol C Tables 4.2.6.8 and 6.1.1.4'

loop_
_geom_angle_atom_site_label_1
_geom_angle_atom_site_label_2
_geom_angle_atom_site_label_3
_geom_angle
_geom_angle_site_symmetry_1
_geom_angle_site_symmetry_3
_geom_angle_publ_flag
N1 C1 N2 119.8(6) . . ?
N1 C1 S2 125.7(5) . . ?
N2 C1 S2 114.6(5) . . ?
N2 C2 C3 112.5(5) . . ?
N2 C2 C9 107.6(6) . . ?
C3 C2 C9 112.7(6) . . ?
N2 C2 H2 107.9 . . ?
C3 C2 H2 107.9 . . ?
C9 C2 H2 107.9 . . ?
C4 C3 C8 117.5(7) . . ?
C4 C3 C2 123.2(6) . . ?
C8 C3 C2 119.3(6) . . ?
C5 C4 C3 121.8(7) . . ?
C5 C4 H4 119.1 . . ?
C3 C4 H4 119.1 . . ?
C4 C5 C6 120.5(8) . . ?
C4 C5 H5 119.8 . . ?
C6 C5 H5 119.8 . . ?
C7 C6 C5 117.6(8) . . ?
C7 C6 H6 121.2 . . ?
C5 C6 H6 121.2 . . ?
C8 C7 C6 121.4(7) . . ?
C8 C7 H7 119.3 . . ?
C6 C7 H7 119.3 . . ?
C7 C8 C3 121.2(7) . . ?
C7 C8 H8 119.4 . . ?
C3 C8 H8 119.4 . . ?
C2 C9 H9A 109.5 . . ?
C2 C9 H9B 109.5 . . ?
H9A C9 H9B 109.5 . . ?
C2 C9 H9C 109.5 . . ?
H9A C9 H9C 109.5 . . ?
H9B C9 H9C 109.5 . . ?
O2 C10 C11 106.8(7) . . ?
O2 C10 H10A 110.4 . . ?
C11 C10 H10A 110.4 . . ?
O2 C10 H10B 110.4 . . ?
C11 C10 H10B 110.4 . . ?
H10A C10 H10B 108.6 . . ?
C10 C11 H11A 109.5 . . ?
C10 C11 H11B 109.5 . . ?
H11A C11 H11B 109.5 . . ?
C10 C11 H11C 109.5 . . ?
H11A C11 H11C 109.5 . . ?
H11B C11 H11C 109.5 . . ?
O1 C12 C13 110.6(8) . . ?
O1 C12 H12A 109.5 . . ?
C13 C12 H12A 109.5 . . ?
O1 C12 H12B 109.5 . . ?
C13 C12 H12B 109.5 . . ?
H12A C12 H12B 108.1 . . ?
C12 C13 H13A 109.5 . . ?
C12 C13 H13B 109.5 . . ?
H13A C13 H13B 109.5 . . ?
C12 C13 H13C 109.5 . . ?
H13A C13 H13C 109.5 . . ?
H13B C13 H13C 109.5 . . ?
N3 C14 N4 116.3(7) . . ?
N3 C14 S4 126.4(6) . . ?
N4 C14 S4 117.3(6) . . ?
N4 C15 C22 109.2(7) . . ?
N4 C15 C16 110.2(7) . . ?
C22 C15 C16 113.1(8) . . ?
N4 C15 H15 108.1 . . ?
C22 C15 H15 108.1 . . ?
C16 C15 H15 108.1 . . ?
C17 C16 C21 119.7(9) . . ?
C17 C16 C15 121.0(9) . . ?
C21 C16 C15 119.3(9) . . ?
C16 C17 C18 120.5(12) . . ?
C16 C17 H17 119.7 . . ?
C18 C17 H17 119.7 . . ?
C19 C18 C17 120.4(13) . . ?
C19 C18 H18 119.8 . . ?
C17 C18 H18 119.8 . . ?
C18 C19 C20 120.4(11) . . ?
C18 C19 H19 119.8 . . ?
C20 C19 H19 119.8 . . ?
C21 C20 C19 118.0(11) . . ?
C21 C20 H20 121.0 . . ?
C19 C20 H20 121.0 . . ?
C20 C21 C16 120.8(11) . . ?
C20 C21 H21 119.6 . . ?
C16 C21 H21 119.6 . . ?
C15 C22 H22A 109.5 . . ?
C15 C22 H22B 109.5 . . ?
H22A C22 H22B 109.5 . . ?
C15 C22 H22C 109.5 . . ?
H22A C22 H22C 109.5 . . ?
H22B C22 H22C 109.5 . . ?
N5 C27 N6 119.1(6) . . ?
N5 C27 S6 126.8(5) . . ?
N6 C27 S6 114.1(5) . . ?
N6 C28 C29 111.8(6) . . ?
N6 C28 C35 107.4(7) . . ?
C29 C28 C35 111.6(7) . . ?
N6 C28 H28 108.7 . . ?
C29 C28 H28 108.7 . . ?
C35 C28 H28 108.7 . . ?
C30 C29 C34 117.4(9) . . ?
C30 C29 C28 122.0(7) . . ?
C34 C29 C28 120.6(8) . . ?
C31 C30 C29 120.8(8) . . ?
C31 C30 H30 119.6 . . ?
C29 C30 H30 119.6 . . ?
C32 C31 C30 121.2(9) . . ?
C32 C31 H31 119.4 . . ?
C30 C31 H31 119.4 . . ?
C33 C32 C31 118.7(9) . . ?
C33 C32 H32 120.7 . . ?
C31 C32 H32 120.7 . . ?
C32 C33 C34 121.1(10) . . ?
C32 C33 H33 119.4 . . ?
C34 C33 H33 119.4 . . ?
C29 C34 C33 120.7(10) . . ?
C29 C34 H34 119.6 . . ?
C33 C34 H34 119.6 . . ?
C28 C35 H35A 109.5 . . ?
C28 C35 H35B 109.5 . . ?
H35A C35 H35B 109.5 . . ?
C28 C35 H35C 109.5 . . ?
H35A C35 H35C 109.5 . . ?
H35B C35 H35C 109.5 . . ?
O5 C36 C37 112.2(7) . . ?
O5 C36 H36A 109.2 . . ?
C37 C36 H36A 109.2 . . ?
O5 C36 H36B 109.2 . . ?
C37 C36 H36B 109.2 . . ?
H36A C36 H36B 107.9 . . ?
C36 C37 H37A 109.5 . . ?
C36 C37 H37B 109.5 . . ?
H37A C37 H37B 109.5 . . ?
C36 C37 H37C 109.5 . . ?
H37A C37 H37C 109.5 . . ?
H37B C37 H37C 109.5 . . ?
O6 C38A C39A 107.4(10) . . ?
O6 C38A H38A 110.2 . . ?
C39A C38A H38A 110.2 . . ?
O6 C38A H38B 110.2 . . ?
C39A C38A H38B 110.2 . . ?
H38A C38A H38B 108.5 . . ?
C38A C39A H39A 109.5 . . ?
C38A C39A H39B 109.5 . . ?
H39A C39A H39B 109.5 . . ?
C38A C39A H39C 109.5 . . ?
H39A C39A H39C 109.5 . . ?
H39B C39A H39C 109.5 . . ?
O6 C38B C39B 98(2) . . ?
O6 C38B H38C 112.1 . . ?
C39B C38B H38C 112.1 . . ?
O6 C38B H38D 112.1 . . ?
C39B C38B H38D 112.1 . . ?
H38C C38B H38D 109.8 . . ?
C38B C39B H39D 109.5 . . ?
C38B C39B H39E 109.5 . . ?
H39D C39B H39E 109.5 . . ?
C38B C39B H39F 109.5 . . ?
H39D C39B H39F 109.5 . . ?
H39E C39B H39F 109.5 . . ?
N8 C40 N7 117.8(6) . . ?
N8 C40 S8 116.7(5) . . ?
N7 C40 S8 125.5(6) . . ?
N8 C41 C42 108.1(6) . . ?
N8 C41 C43 109.3(5) . . ?
C42 C41 C43 114.0(6) . . ?
N8 C41 H41 108.4 . . ?
C42 C41 H41 108.4 . . ?
C43 C41 H41 108.4 . . ?
C41 C42 H42A 109.5 . . ?
C41 C42 H42B 109.5 . . ?
H42A C42 H42B 109.5 . . ?
C41 C42 H42C 109.5 . . ?
H42A C42 H42C 109.5 . . ?
H42B C42 H42C 109.5 . . ?
C44 C43 C48 119.9(7) . . ?
C44 C43 C41 120.6(7) . . ?
C48 C43 C41 119.4(7) . . ?
C43 C44 C45 120.2(8) . . ?
C43 C44 H44 119.9 . . ?
C45 C44 H44 119.9 . . ?
C46 C45 C44 120.2(8) . . ?
C46 C45 H45 119.9 . . ?
C44 C45 H45 119.9 . . ?
C45 C46 C47 119.8(8) . . ?
C45 C46 H46 120.1 . . ?
C47 C46 H46 120.1 . . ?
C46 C47 C48 120.6(9) . . ?
C46 C47 H47 119.7 . . ?
C48 C47 H47 119.7 . . ?
C43 C48 C47 119.2(8) . . ?
C43 C48 H48 120.4 . . ?
C47 C48 H48 120.4 . . ?
O8 C49 C50 112.3(10) . . ?
O8 C49 H49A 109.1 . . ?
C50 C49 H49A 109.1 . . ?
O8 C49 H49B 109.1 . . ?
C50 C49 H49B 109.1 . . ?
H49A C49 H49B 107.9 . . ?
C49 C50 H50A 109.5 . . ?
C49 C50 H50B 109.5 . . ?
H50A C50 H50B 109.5 . . ?
C49 C50 H50C 109.5 . . ?
H50A C50 H50C 109.5 . . ?
H50B C50 H50C 109.5 . . ?
O7 C51 C52 108.8(7) . . ?
O7 C51 H51A 109.9 . . ?
C52 C51 H51A 109.9 . . ?
O7 C51 H51B 109.9 . . ?
C52 C51 H51B 109.9 . . ?
H51A C51 H51B 108.3 . . ?
C51 C52 H52A 109.5 . . ?
C51 C52 H52B 109.5 . . ?
H52A C52 H52B 109.5 . . ?
C51 C52 H52C 109.5 . . ?
H52A C52 H52C 109.5 . . ?
H52B C52 H52C 109.5 . . ?
N9 C53 N10 119.1(6) . . ?
N9 C53 S10 124.7(5) . . ?
N10 C53 S10 116.2(5) . . ?
N10 C54 C55 111.6(6) . . ?
N10 C54 C61 108.4(6) . . ?
C55 C54 C61 112.5(7) . . ?
N10 C54 H54 108.1 . . ?
C55 C54 H54 108.1 . . ?
C61 C54 H54 108.1 . . ?
C60 C55 C56 118.2(9) . . ?
C60 C55 C54 121.7(7) . . ?
C56 C55 C54 120.2(8) . . ?
C57 C56 C55 119.6(10) . . ?
C57 C56 H56 120.2 . . ?
C55 C56 H56 120.2 . . ?
C58 C57 C56 121.2(10) . . ?
C58 C57 H57 119.4 . . ?
C56 C57 H57 119.4 . . ?
C57 C58 C59 120.4(11) . . ?
C57 C58 H58 119.8 . . ?
C59 C58 H58 119.8 . . ?
C60 C59 C58 118.8(11) . . ?
C60 C59 H59 120.6 . . ?
C58 C59 H59 120.6 . . ?
C59 C60 C55 121.7(9) . . ?
C59 C60 H60 119.1 . . ?
C55 C60 H60 119.1 . . ?
C54 C61 H61A 109.5 . . ?
C54 C61 H61B 109.5 . . ?
H61A C61 H61B 109.5 . . ?
C54 C61 H61C 109.5 . . ?
H61A C61 H61C 109.5 . . ?
H61B C61 H61C 109.5 . . ?
O10 C62 C63 109.7(8) . . ?
O10 C62 H62A 109.7 . . ?
C63 C62 H62A 109.7 . . ?
O10 C62 H62B 109.7 . . ?
C63 C62 H62B 109.7 . . ?
H62A C62 H62B 108.2 . . ?
C62 C63 H63A 109.5 . . ?
C62 C63 H63B 109.5 . . ?
H63A C63 H63B 109.5 . . ?
C62 C63 H63C 109.5 . . ?
H63A C63 H63C 109.5 . . ?
H63B C63 H63C 109.5 . . ?
O9 C64 C65 110.2(7) . . ?
O9 C64 H64A 109.6 . . ?
C65 C64 H64A 109.6 . . ?
O9 C64 H64B 109.6 . . ?
C65 C64 H64B 109.6 . . ?
H64A C64 H64B 108.1 . . ?
C64 C65 H65A 109.5 . . ?
C64 C65 H65B 109.5 . . ?
H65A C65 H65B 109.5 . . ?
C64 C65 H65C 109.5 . . ?
H65A C65 H65C 109.5 . . ?
H65B C65 H65C 109.5 . . ?
N11 C66 N12 118.3(6) . . ?
N11 C66 S12 126.2(5) . . ?
N12 C66 S12 115.4(5) . . ?
N12 C67 C68 113.2(6) . . ?
N12 C67 C74 106.8(6) . . ?
C68 C67 C74 113.4(6) . . ?
N12 C67 H67 107.7 . . ?
C68 C67 H67 107.7 . . ?
C74 C67 H67 107.7 . . ?
C73 C68 C69 118.2(8) . . ?
C73 C68 C67 120.6(7) . . ?
C69 C68 C67 121.3(7) . . ?
C70 C69 C68 120.5(9) . . ?
C70 C69 H69 119.7 . . ?
C68 C69 H69 119.7 . . ?
C69 C70 C71 121.0(9) . . ?
C69 C70 H70 119.5 . . ?
C71 C70 H70 119.5 . . ?
C72 C71 C70 118.4(9) . . ?
C72 C71 H71 120.8 . . ?
C70 C71 H71 120.8 . . ?
C71 C72 C73 120.7(10) . . ?
C71 C72 H72 119.6 . . ?
C73 C72 H72 119.6 . . ?
C68 C73 C72 121.0(9) . . ?
C68 C73 H73 119.5 . . ?
C72 C73 H73 119.5 . . ?
C67 C74 H74A 109.5 . . ?
C67 C74 H74B 109.5 . . ?
H74A C74 H74B 109.5 . . ?
C67 C74 H74C 109.5 . . ?
H74A C74 H74C 109.5 . . ?
H74B C74 H74C 109.5 . . ?
O11 C75 C76 111.7(7) . . ?
O11 C75 H75A 109.3 . . ?
C76 C75 H75A 109.3 . . ?
O11 C75 H75B 109.3 . . ?
C76 C75 H75B 109.3 . . ?
H75A C75 H75B 107.9 . . ?
C75 C76 H76A 109.5 . . ?
C75 C76 H76B 109.5 . . ?
H76A C76 H76B 109.5 . . ?
C75 C76 H76C 109.5 . . ?
H76A C76 H76C 109.5 . . ?
H76B C76 H76C 109.5 . . ?
O12 C77 C78 108.9(9) . . ?
O12 C77 H77A 109.9 . . ?
C78 C77 H77A 109.9 . . ?
O12 C77 H77B 109.9 . . ?
C78 C77 H77B 109.9 . . ?
H77A C77 H77B 108.3 . . ?
C77 C78 H78A 109.5 . . ?
C77 C78 H78B 109.5 . . ?
H78A C78 H78B 109.5 . . ?
C77 C78 H78C 109.5 . . ?
H78A C78 H78C 109.5 . . ?
H78B C78 H78C 109.5 . . ?
O13 C79 H79A 109.5 . . ?
O13 C79 H79B 109.5 . . ?
H79A C79 H79B 109.5 . . ?
O13 C79 H79C 109.5 . . ?
H79A C79 H79C 109.5 . . ?
H79B C79 H79C 109.5 . . ?
S10 Cu1 S1 129.24(7) . . ?
S10 Cu1 S2 116.71(7) . . ?
S1 Cu1 S2 114.02(7) . . ?
S4 Cu2 S3 109.31(7) . . ?
S4 Cu2 S6 109.91(7) . . ?
S3 Cu2 S6 113.60(7) . . ?
S4 Cu2 S2 107.72(7) . . ?
S3 Cu2 S2 118.61(7) . . ?
S6 Cu2 S2 96.96(6) . . ?
S6 Cu3 S10 115.17(7) . . ?
S6 Cu3 S5 114.71(7) . . ?
S10 Cu3 S5 130.11(7) . . ?
S8 Cu4 S4 119.26(8) . . ?
S8 Cu4 S7 115.75(8) . . ?
S4 Cu4 S7 124.62(9) . . ?
S12 Cu5 S9 122.24(7) . . ?
S12 Cu5 S8 99.68(7) . . ?
S9 Cu5 S8 111.03(7) . . ?
S12 Cu5 S10 108.35(7) . . ?
S9 Cu5 S10 108.08(7) . . ?
S8 Cu5 S10 106.30(6) . . ?
S2 Cu6 S11 131.28(7) . . ?
S2 Cu6 S12 113.51(7) . . ?
S11 Cu6 S12 115.20(7) . . ?
C1 N1 P1 131.7(5) . . ?
C1 N2 C2 124.4(6) . . ?
C1 N2 H2A 117.8 . . ?
C2 N2 H2A 117.8 . . ?
C14 N3 P2B 137.0(6) . . ?
C14 N3 P2 123.5(6) . . ?
C14 N4 C15 125.2(7) . . ?
C14 N4 H4A 117.4 . . ?
C15 N4 H4A 117.4 . . ?
C27 N5 P3 126.9(5) . . ?
C27 N6 C28 123.9(6) . . ?
C27 N6 H6A 118.0 . . ?
C28 N6 H6A 118.0 . . ?
C40 N7 P4 132.6(5) . . ?
C40 N8 C41 125.2(6) . . ?
C40 N8 H8A 117.4 . . ?
C41 N8 H8A 117.4 . . ?
C53 N9 P5 135.0(5) . . ?
C53 N10 C54 121.7(6) . . ?
C53 N10 H10 119.2 . . ?
C54 N10 H10 119.2 . . ?
C66 N11 P6 130.9(5) . . ?
C66 N12 C67 123.2(6) . . ?
C66 N12 H12 118.4 . . ?
C67 N12 H12 118.4 . . ?
C12 O1 P1 121.1(4) . . ?
C10 O2 P1 121.8(5) . . ?
C23 O3 P2 123.0(9) . . ?
C25 O4 P2 125.2(10) . . ?
C36 O5 P3 121.0(5) . . ?
C38B O6 P3 125.3(14) . . ?
C38A O6 P3 117.6(6) . . ?
C51 O7 P4 120.4(5) . . ?
C49 O8 P4 123.2(8) . . ?
C64 O9 P5 125.7(5) . . ?
C62 O10 P5 120.6(5) . . ?
C75 O11 P6 125.3(5) . . ?
C77 O12 P6 122.3(5) . . ?
C79 O13 H13 109.5 . . ?
O2 P1 O1 101.7(3) . . ?
O2 P1 N1 113.6(3) . . ?
O1 P1 N1 104.7(3) . . ?
O2 P1 S1 107.1(2) . . ?
O1 P1 S1 110.9(2) . . ?
N1 P1 S1 117.6(2) . . ?
O3 P2 O4 102.4(5) . . ?
O3 P2 N3 115.5(5) . . ?
O4 P2 N3 101.1(4) . . ?
O3 P2 S3 110.9(4) . . ?
O4 P2 S3 110.3(4) . . ?
N3 P2 S3 115.3(3) . . ?
O3 C23 C24 111.4(13) . . ?
O3 C23 H23A 109.3 . . ?
C24 C23 H23A 109.3 . . ?
O3 C23 H23B 109.3 . . ?
C24 C23 H23B 109.3 . . ?
H23A C23 H23B 108.0 . . ?
C23 C24 H24A 109.5 . . ?
C23 C24 H24B 109.5 . . ?
H24A C24 H24B 109.5 . . ?
C23 C24 H24C 109.5 . . ?
H24A C24 H24C 109.5 . . ?
H24B C24 H24C 109.5 . . ?
O4 C25 C26 110.4(16) . . ?
O4 C25 H25A 109.6 . . ?
C26 C25 H25A 109.6 . . ?
O4 C25 H25B 109.6 . . ?
C26 C25 H25B 109.6 . . ?
H25A C25 H25B 108.1 . . ?
C25 C26 H26A 109.5 . . ?
C25 C26 H26B 109.5 . . ?
H26A C26 H26B 109.5 . . ?
C25 C26 H26C 109.5 . . ?
H26A C26 H26C 109.5 . . ?
H26B C26 H26C 109.5 . . ?
O6 P3 O5 106.1(3) . . ?
O6 P3 N5 100.8(3) . . ?
O5 P3 N5 109.2(3) . . ?
O6 P3 S5 109.7(2) . . ?
O5 P3 S5 106.3(2) . . ?
N5 P3 S5 123.5(2) . . ?
N7 P4 O7 105.4(3) . . ?
N7 P4 O8 105.6(4) . . ?
O7 P4 O8 100.7(3) . . ?
N7 P4 S7 120.4(2) . . ?
O7 P4 S7 109.4(3) . . ?
O8 P4 S7 113.2(3) . . ?
O10 P5 O9 102.2(3) . . ?
O10 P5 N9 105.9(3) . . ?
O9 P5 N9 110.1(3) . . ?
O10 P5 S9 105.0(2) . . ?
O9 P5 S9 112.4(2) . . ?
N9 P5 S9 119.5(2) . . ?
O11 P6 O12 100.5(3) . . ?
O11 P6 N11 111.8(3) . . ?
O12 P6 N11 101.0(3) . . ?
O11 P6 S11 111.6(2) . . ?
O12 P6 S11 109.5(2) . . ?
N11 P6 S11 120.0(2) . . ?
P1 S1 Cu1 94.20(9) . . ?
C1 S2 Cu6 108.4(2) . . ?
C1 S2 Cu1 105.3(2) . . ?
Cu6 S2 Cu1 101.40(7) . . ?
C1 S2 Cu2 115.6(2) . . ?
Cu6 S2 Cu2 104.11(7) . . ?
Cu1 S2 Cu2 120.65(7) . . ?
P2B S3 Cu2 104.5(3) . . ?
P2 S3 Cu2 91.59(12) . . ?
C14 S4 Cu4 107.9(2) . . ?
C14 S4 Cu2 108.4(3) . . ?
Cu4 S4 Cu2 100.16(8) . . ?
P3 S5 Cu3 93.79(9) . . ?
C27 S6 Cu3 108.4(2) . . ?
C27 S6 Cu2 112.6(2) . . ?
Cu3 S6 Cu2 127.07(8) . . ?
P4 S7 Cu4 96.76(11) . . ?
C40 S8 Cu4 104.9(3) . . ?
C40 S8 Cu5 109.4(3) . . ?
Cu4 S8 Cu5 121.34(8) . . ?
P5 S9 Cu5 95.40(8) . . ?
C53 S10 Cu3 113.7(2) . . ?
C53 S10 Cu1 108.4(2) . . ?
Cu3 S10 Cu1 102.40(7) . . ?
C53 S10 Cu5 109.8(2) . . ?
Cu3 S10 Cu5 109.79(7) . . ?
Cu1 S10 Cu5 112.66(7) . . ?
P6 S11 Cu6 96.04(9) . . ?
C66 S12 Cu6 104.2(2) . . ?
C66 S12 Cu5 116.7(2) . . ?
Cu6 S12 Cu5 128.40(8) . . ?
O4B P2B O3B 103.2(12) . . ?
O4B P2B N3 113.2(9) . . ?
O3B P2B N3 103.7(9) . . ?
O4B P2B S3 107.1(9) . . ?
O3B P2B S3 107.7(8) . . ?
N3 P2B S3 120.3(5) . . ?
O3B C23B C24B 123(3) . . ?
O3B C23B H23C 106.5 . . ?
C24B C23B H23C 106.5 . . ?
O3B C23B H23D 106.5 . . ?
C24B C23B H23D 106.5 . . ?
H23C C23B H23D 106.5 . . ?
C23B C24B H24D 109.5 . . ?
C23B C24B H24E 109.5 . . ?
H24D C24B H24E 109.5 . . ?
C23B C24B H24F 109.5 . . ?
H24D C24B H24F 109.5 . . ?
H24E C24B H24F 109.5 . . ?
C23B O3B P2B 128(2) . . ?
C25B O4B P2B 125(3) . . ?
O4B C25B C26B 118(4) . . ?
O4B C25B H25C 107.8 . . ?
C26B C25B H25C 107.8 . . ?
O4B C25B H25D 107.8 . . ?
C26B C25B H25D 107.8 . . ?
H25C C25B H25D 107.2 . . ?
C25B C26B H26D 109.5 . . ?
C25B C26B H26E 109.5 . . ?
H26D C26B H26E 109.5 . . ?
C25B C26B H26F 109.5 . . ?
H26D C26B H26F 109.5 . . ?
H26E C26B H26F 109.5 . . ?

loop_
_geom_bond_atom_site_label_1
_geom_bond_atom_site_label_2
_geom_bond_distance
_geom_bond_site_symmetry_2
_geom_bond_publ_flag
C1 N1 1.303(9) . ?
C1 N2 1.323(8) . ?
C1 S2 1.781(6) . ?
C2 N2 1.470(8) . ?
C2 C3 1.510(9) . ?
C2 C9 1.522(10) . ?
C2 H2 1.0000 . ?
C3 C4 1.387(10) . ?
C3 C8 1.402(10) . ?
C4 C5 1.386(12) . ?
C4 H4 0.9500 . ?
C5 C6 1.403(12) . ?
C5 H5 0.9500 . ?
C6 C7 1.399(12) . ?
C6 H6 0.9500 . ?
C7 C8 1.372(11) . ?
C7 H7 0.9500 . ?
C8 H8 0.9500 . ?
C9 H9A 0.9800 . ?
C9 H9B 0.9800 . ?
C9 H9C 0.9800 . ?
C10 O2 1.469(9) . ?
C10 C11 1.487(12) . ?
C10 H10A 0.9900 . ?
C10 H10B 0.9900 . ?
C11 H11A 0.9800 . ?
C11 H11B 0.9800 . ?
C11 H11C 0.9800 . ?
C12 O1 1.453(9) . ?
C12 C13 1.477(14) . ?
C12 H12A 0.9900 . ?
C12 H12B 0.9900 . ?
C13 H13A 0.9800 . ?
C13 H13B 0.9800 . ?
C13 H13C 0.9800 . ?
C14 N3 1.330(10) . ?
C14 N4 1.337(9) . ?
C14 S4 1.732(8) . ?
C15 N4 1.459(10) . ?
C15 C22 1.505(12) . ?
C15 C16 1.532(12) . ?
C15 H15 1.0000 . ?
C16 C17 1.353(15) . ?
C16 C21 1.391(13) . ?
C17 C18 1.376(15) . ?
C17 H17 0.9500 . ?
C18 C19 1.367(18) . ?
C18 H18 0.9500 . ?
C19 C20 1.399(19) . ?
C19 H19 0.9500 . ?
C20 C21 1.385(14) . ?
C20 H20 0.9500 . ?
C21 H21 0.9500 . ?
C22 H22A 0.9800 . ?
C22 H22B 0.9800 . ?
C22 H22C 0.9800 . ?
C27 N5 1.311(9) . ?
C27 N6 1.335(9) . ?
C27 S6 1.751(6) . ?
C28 N6 1.464(9) . ?
C28 C29 1.521(12) . ?
C28 C35 1.522(11) . ?
C28 H28 1.0000 . ?
C29 C30 1.379(12) . ?
C29 C34 1.385(12) . ?
C30 C31 1.376(13) . ?
C30 H30 0.9500 . ?
C31 C32 1.369(14) . ?
C31 H31 0.9500 . ?
C32 C33 1.347(16) . ?
C32 H32 0.9500 . ?
C33 C34 1.387(16) . ?
C33 H33 0.9500 . ?
C34 H34 0.9500 . ?
C35 H35A 0.9800 . ?
C35 H35B 0.9800 . ?
C35 H35C 0.9800 . ?
C36 O5 1.476(9) . ?
C36 C37 1.500(13) . ?
C36 H36A 0.9900 . ?
C36 H36B 0.9900 . ?
C37 H37A 0.9800 . ?
C37 H37B 0.9800 . ?
C37 H37C 0.9800 . ?
C38A O6 1.457(10) . ?
C38A C39A 1.490(11) . ?
C38A H38A 0.9900 . ?
C38A H38B 0.9900 . ?
C39A H39A 0.9800 . ?
C39A H39B 0.9800 . ?
C39A H39C 0.9800 . ?
C38B O6 1.428(13) . ?
C38B C39B 1.485(17) . ?
C38B H38C 0.9900 . ?
C38B H38D 0.9900 . ?
C39B H39D 0.9800 . ?
C39B H39E 0.9800 . ?
C39B H39F 0.9800 . ?
C40 N8 1.314(9) . ?
C40 N7 1.334(9) . ?
C40 S8 1.751(7) . ?
C41 N8 1.461(8) . ?
C41 C42 1.502(11) . ?
C41 C43 1.532(9) . ?
C41 H41 1.0000 . ?
C42 H42A 0.9800 . ?
C42 H42B 0.9800 . ?
C42 H42C 0.9800 . ?
C43 C44 1.382(10) . ?
C43 C48 1.390(11) . ?
C44 C45 1.394(11) . ?
C44 H44 0.9500 . ?
C45 C46 1.366(14) . ?
C45 H45 0.9500 . ?
C46 C47 1.387(15) . ?
C46 H46 0.9500 . ?
C47 C48 1.392(12) . ?
C47 H47 0.9500 . ?
C48 H48 0.9500 . ?
C49 O8 1.367(13) . ?
C49 C50 1.457(16) . ?
C49 H49A 0.9900 . ?
C49 H49B 0.9900 . ?
C50 H50A 0.9800 . ?
C50 H50B 0.9800 . ?
C50 H50C 0.9800 . ?
C51 O7 1.448(10) . ?
C51 C52 1.486(12) . ?
C51 H51A 0.9900 . ?
C51 H51B 0.9900 . ?
C52 H52A 0.9800 . ?
C52 H52B 0.9800 . ?
C52 H52C 0.9800 . ?
C53 N9 1.302(8) . ?
C53 N10 1.325(8) . ?
C53 S10 1.790(7) . ?
C54 N10 1.474(9) . ?
C54 C55 1.503(12) . ?
C54 C61 1.520(11) . ?
C54 H54 1.0000 . ?
C55 C60 1.386(12) . ?
C55 C56 1.395(12) . ?
C56 C57 1.384(16) . ?
C56 H56 0.9500 . ?
C57 C58 1.354(18) . ?
C57 H57 0.9500 . ?
C58 C59 1.384(16) . ?
C58 H58 0.9500 . ?
C59 C60 1.381(13) . ?
C59 H59 0.9500 . ?
C60 H60 0.9500 . ?
C61 H61A 0.9800 . ?
C61 H61B 0.9800 . ?
C61 H61C 0.9800 . ?
C62 O10 1.466(10) . ?
C62 C63 1.477(14) . ?
C62 H62A 0.9900 . ?
C62 H62B 0.9900 . ?
C63 H63A 0.9800 . ?
C63 H63B 0.9800 . ?
C63 H63C 0.9800 . ?
C64 O9 1.442(9) . ?
C64 C65 1.479(12) . ?
C64 H64A 0.9900 . ?
C64 H64B 0.9900 . ?
C65 H65A 0.9800 . ?
C65 H65B 0.9800 . ?
C65 H65C 0.9800 . ?
C66 N11 1.306(9) . ?
C66 N12 1.345(9) . ?
C66 S12 1.749(6) . ?
C67 N12 1.466(8) . ?
C67 C68 1.504(10) . ?
C67 C74 1.530(10) . ?
C67 H67 1.0000 . ?
C68 C73 1.362(12) . ?
C68 C69 1.406(11) . ?
C69 C70 1.369(13) . ?
C69 H69 0.9500 . ?
C70 C71 1.387(15) . ?
C70 H70 0.9500 . ?
C71 C72 1.372(14) . ?
C71 H71 0.9500 . ?
C72 C73 1.394(13) . ?
C72 H72 0.9500 . ?
C73 H73 0.9500 . ?
C74 H74A 0.9800 . ?
C74 H74B 0.9800 . ?
C74 H74C 0.9800 . ?
C75 O11 1.383(10) . ?
C75 C76 1.507(12) . ?
C75 H75A 0.9900 . ?
C75 H75B 0.9900 . ?
C76 H76A 0.9800 . ?
C76 H76B 0.9800 . ?
C76 H76C 0.9800 . ?
C77 O12 1.438(10) . ?
C77 C78 1.478(13) . ?
C77 H77A 0.9900 . ?
C77 H77B 0.9900 . ?
C78 H78A 0.9800 . ?
C78 H78B 0.9800 . ?
C78 H78C 0.9800 . ?
C79 O13 1.400(6) . ?
C79 H79A 0.9800 . ?
C79 H79B 0.9800 . ?
C79 H79C 0.9800 . ?
Cu1 S10 2.2355(17) . ?
Cu1 S1 2.2357(19) . ?
Cu1 S2 2.2399(18) . ?
Cu2 S4 2.2922(19) . ?
Cu2 S3 2.2986(19) . ?
Cu2 S6 2.3353(18) . ?
Cu2 S2 2.3559(18) . ?
Cu3 S6 2.2167(18) . ?
Cu3 S10 2.2280(17) . ?
Cu3 S5 2.2333(19) . ?
Cu4 S8 2.200(2) . ?
Cu4 S4 2.221(2) . ?
Cu4 S7 2.231(2) . ?
Cu5 S12 2.2978(18) . ?
Cu5 S9 2.3103(19) . ?
Cu5 S8 2.3175(19) . ?
Cu5 S10 2.3401(17) . ?
Cu6 S2 2.2192(17) . ?
Cu6 S11 2.225(2) . ?
Cu6 S12 2.2252(18) . ?
N1 P1 1.598(6) . ?
N2 H2A 0.8800 . ?
N3 P2B 1.607(10) . ?
N3 P2 1.632(7) . ?
N4 H4A 0.8800 . ?
N5 P3 1.602(6) . ?
N6 H6A 0.8800 . ?
N7 P4 1.580(7) . ?
N8 H8A 0.8800 . ?
N9 P5 1.603(6) . ?
N10 H10 0.8800 . ?
N11 P6 1.594(6) . ?
N12 H12 0.8800 . ?
O1 P1 1.575(5) . ?
O2 P1 1.569(5) . ?
O3 C23 1.380(17) . ?
O3 P2 1.550(9) . ?
O4 C25 1.395(19) . ?
O4 P2 1.575(8) . ?
O5 P3 1.594(5) . ?
O6 P3 1.580(5) . ?
O7 P4 1.580(5) . ?
O8 P4 1.597(7) . ?
O9 P5 1.580(5) . ?
O10 P5 1.569(5) . ?
O11 P6 1.579(5) . ?
O12 P6 1.582(5) . ?
O13 H13 0.8400 . ?
P1 S1 1.988(3) . ?
P2 S3 2.008(3) . ?
C23 C24 1.505(18) . ?
C23 H23A 0.9900 . ?
C23 H23B 0.9900 . ?
C24 H24A 0.9800 . ?
C24 H24B 0.9800 . ?
C24 H24C 0.9800 . ?
C25 C26 1.43(2) . ?
C25 H25A 0.9900 . ?
C25 H25B 0.9900 . ?
C26 H26A 0.9800 . ?
C26 H26B 0.9800 . ?
C26 H26C 0.9800 . ?
P3 S5 1.978(2) . ?
P4 S7 1.985(3) . ?
P5 S9 1.978(3) . ?
P6 S11 1.995(3) . ?
S3 P2B 1.941(7) . ?
P2B O4B 1.56(2) . ?
P2B O3B 1.593(18) . ?
C23B O3B 1.37(2) . ?
C23B C24B 1.52(2) . ?
C23B H23C 0.9900 . ?
C23B H23D 0.9900 . ?
C24B H24D 0.9800 . ?
C24B H24E 0.9800 . ?
C24B H24F 0.9800 . ?
O4B C25B 1.41(2) . ?
C25B C26B 1.42(2) . ?
C25B H25C 0.9900 . ?
C25B H25D 0.9900 . ?
C26B H26D 0.9800 . ?
C26B H26E 0.9800 . ?
C26B H26F 0.9800 . ?

loop_
_geom_torsion_atom_site_label_1
_geom_torsion_atom_site_label_2
_geom_torsion_atom_site_label_3
_geom_torsion_atom_site_label_4
_geom_torsion
_geom_torsion_site_symmetry_1
_geom_torsion_site_symmetry_2
_geom_torsion_site_symmetry_3
_geom_torsion_site_symmetry_4
_geom_torsion_publ_flag
N2 C2 C3 C4 3.3(9) . . . . ?
C9 C2 C3 C4 -118.6(8) . . . . ?
N2 C2 C3 C8 -175.3(6) . . . . ?
C9 C2 C3 C8 62.9(9) . . . . ?
C8 C3 C4 C5 0.6(12) . . . . ?
C2 C3 C4 C5 -178.0(8) . . . . ?
C3 C4 C5 C6 -1.4(14) . . . . ?
C4 C5 C6 C7 0.1(14) . . . . ?
C5 C6 C7 C8 2.1(13) . . . . ?
C6 C7 C8 C3 -3.0(12) . . . . ?
C4 C3 C8 C7 1.6(11) . . . . ?
C2 C3 C8 C7 -179.8(7) . . . . ?
N4 C15 C16 C17 65.1(11) . . . . ?
C22 C15 C16 C17 -57.4(12) . . . . ?
N4 C15 C16 C21 -115.3(9) . . . . ?
C22 C15 C16 C21 122.1(10) . . . . ?
C21 C16 C17 C18 3.6(16) . . . . ?
C15 C16 C17 C18 -176.9(9) . . . . ?
C16 C17 C18 C19 -3.0(18) . . . . ?
C17 C18 C19 C20 0.7(19) . . . . ?
C18 C19 C20 C21 0.8(18) . . . . ?
C19 C20 C21 C16 -0.2(16) . . . . ?
C17 C16 C21 C20 -2.1(14) . . . . ?
C15 C16 C21 C20 178.4(8) . . . . ?
N6 C28 C29 C30 35.7(10) . . . . ?
C35 C28 C29 C30 -84.6(9) . . . . ?
N6 C28 C29 C34 -144.5(8) . . . . ?
C35 C28 C29 C34 95.2(9) . . . . ?
C34 C29 C30 C31 -2.2(13) . . . . ?
C28 C29 C30 C31 177.6(8) . . . . ?
C29 C30 C31 C32 1.7(14) . . . . ?
C30 C31 C32 C33 -0.2(15) . . . . ?
C31 C32 C33 C34 -0.7(17) . . . . ?
C30 C29 C34 C33 1.3(14) . . . . ?
C28 C29 C34 C33 -178.5(9) . . . . ?
C32 C33 C34 C29 0.1(17) . . . . ?
N8 C41 C43 C44 75.7(9) . . . . ?
C42 C41 C43 C44 -45.4(9) . . . . ?
N8 C41 C43 C48 -100.7(8) . . . . ?
C42 C41 C43 C48 138.2(7) . . . . ?
C48 C43 C44 C45 0.5(12) . . . . ?
C41 C43 C44 C45 -175.9(7) . . . . ?
C43 C44 C45 C46 0.7(13) . . . . ?
C44 C45 C46 C47 -2.1(14) . . . . ?
C45 C46 C47 C48 2.4(14) . . . . ?
C44 C43 C48 C47 -0.3(12) . . . . ?
C41 C43 C48 C47 176.1(7) . . . . ?
C46 C47 C48 C43 -1.1(13) . . . . ?
N10 C54 C55 C60 37.2(10) . . . . ?
C61 C54 C55 C60 -84.9(9) . . . . ?
N10 C54 C55 C56 -142.8(7) . . . . ?
C61 C54 C55 C56 95.1(9) . . . . ?
C60 C55 C56 C57 -1.2(14) . . . . ?
C54 C55 C56 C57 178.8(9) . . . . ?
C55 C56 C57 C58 0.7(19) . . . . ?
C56 C57 C58 C59 0(2) . . . . ?
C57 C58 C59 C60 -0.2(18) . . . . ?
C58 C59 C60 C55 -0.4(15) . . . . ?
C56 C55 C60 C59 1.0(13) . . . . ?
C54 C55 C60 C59 -179.0(8) . . . . ?
N12 C67 C68 C73 -112.1(8) . . . . ?
C74 C67 C68 C73 126.0(8) . . . . ?
N12 C67 C68 C69 68.2(9) . . . . ?
C74 C67 C68 C69 -53.8(9) . . . . ?
C73 C68 C69 C70 -1.3(12) . . . . ?
C67 C68 C69 C70 178.4(7) . . . . ?
C68 C69 C70 C71 0.2(14) . . . . ?
C69 C70 C71 C72 -0.3(15) . . . . ?
C70 C71 C72 C73 1.5(16) . . . . ?
C69 C68 C73 C72 2.6(13) . . . . ?
C67 C68 C73 C72 -177.1(9) . . . . ?
C71 C72 C73 C68 -2.8(16) . . . . ?
N2 C1 N1 P1 168.0(5) . . . . ?
S2 C1 N1 P1 -11.1(10) . . . . ?
N1 C1 N2 C2 -3.0(10) . . . . ?
S2 C1 N2 C2 176.2(5) . . . . ?
C3 C2 N2 C1 78.6(8) . . . . ?
C9 C2 N2 C1 -156.7(7) . . . . ?
N4 C14 N3 P2B 157.1(8) . . . . ?
S4 C14 N3 P2B -24.3(14) . . . . ?
N4 C14 N3 P2 -178.8(6) . . . . ?
S4 C14 N3 P2 -0.2(11) . . . . ?
N3 C14 N4 C15 13.4(12) . . . . ?
S4 C14 N4 C15 -165.4(6) . . . . ?
C22 C15 N4 C14 -162.3(9) . . . . ?
C16 C15 N4 C14 72.9(11) . . . . ?
N6 C27 N5 P3 -173.3(5) . . . . ?
S6 C27 N5 P3 5.4(9) . . . . ?
N5 C27 N6 C28 11.7(10) . . . . ?
S6 C27 N6 C28 -167.1(6) . . . . ?
C29 C28 N6 C27 79.4(9) . . . . ?
C35 C28 N6 C27 -157.9(7) . . . . ?
N8 C40 N7 P4 174.7(5) . . . . ?
S8 C40 N7 P4 -5.2(10) . . . . ?
N7 C40 N8 C41 9.1(10) . . . . ?
S8 C40 N8 C41 -171.0(5) . . . . ?
C42 C41 N8 C40 -160.2(6) . . . . ?
C43 C41 N8 C40 75.2(8) . . . . ?
N10 C53 N9 P5 171.8(5) . . . . ?
S10 C53 N9 P5 -9.5(10) . . . . ?
N9 C53 N10 C54 2.4(10) . . . . ?
S10 C53 N10 C54 -176.4(5) . . . . ?
C55 C54 N10 C53 72.5(9) . . . . ?
C61 C54 N10 C53 -163.1(7) . . . . ?
N12 C66 N11 P6 177.3(5) . . . . ?
S12 C66 N11 P6 0.0(10) . . . . ?
N11 C66 N12 C67 -2.0(10) . . . . ?
S12 C66 N12 C67 175.6(5) . . . . ?
C68 C67 N12 C66 73.6(8) . . . . ?
C74 C67 N12 C66 -160.8(6) . . . . ?
C13 C12 O1 P1 111.7(8) . . . . ?
C11 C10 O2 P1 177.5(6) . . . . ?
C37 C36 O5 P3 67.6(9) . . . . ?
C39B C38B O6 P3 107(3) . . . . ?
C39A C38A O6 P3 -125.6(11) . . . . ?
C52 C51 O7 P4 -175.4(7) . . . . ?
C50 C49 O8 P4 171.1(9) . . . . ?
C65 C64 O9 P5 110.4(7) . . . . ?
C63 C62 O10 P5 130.4(7) . . . . ?
C76 C75 O11 P6 -111.5(8) . . . . ?
C78 C77 O12 P6 170.9(9) . . . . ?
C10 O2 P1 O1 -56.8(6) . . . . ?
C10 O2 P1 N1 55.2(6) . . . . ?
C10 O2 P1 S1 -173.2(5) . . . . ?
C12 O1 P1 O2 174.4(6) . . . . ?
C12 O1 P1 N1 55.9(6) . . . . ?
C12 O1 P1 S1 -72.0(6) . . . . ?
C1 N1 P1 O2 77.0(7) . . . . ?
C1 N1 P1 O1 -172.9(6) . . . . ?
C1 N1 P1 S1 -49.3(7) . . . . ?
C23 O3 P2 O4 -67.9(10) . . . . ?
C23 O3 P2 N3 40.9(11) . . . . ?
C23 O3 P2 S3 174.5(8) . . . . ?
C25 O4 P2 O3 165.2(14) . . . . ?
C25 O4 P2 N3 45.7(15) . . . . ?
C25 O4 P2 S3 -76.8(14) . . . . ?
C14 N3 P2 O3 63.4(8) . . . . ?
C14 N3 P2 O4 173.0(7) . . . . ?
C14 N3 P2 S3 -68.2(8) . . . . ?
P2 O3 C23 C24 107.6(13) . . . . ?
P2 O4 C25 C26 -161.0(13) . . . . ?
C38B O6 P3 O5 -106.0(17) . . . . ?
C38A O6 P3 O5 -57.9(7) . . . . ?
C38B O6 P3 N5 140.2(17) . . . . ?
C38A O6 P3 N5 -171.7(7) . . . . ?
C38B O6 P3 S5 8.5(17) . . . . ?
C38A O6 P3 S5 56.6(7) . . . . ?
C36 O5 P3 O6 -82.0(6) . . . . ?
C36 O5 P3 N5 25.9(6) . . . . ?
C36 O5 P3 S5 161.2(5) . . . . ?
C27 N5 P3 O6 179.1(6) . . . . ?
C27 N5 P3 O5 67.6(7) . . . . ?
C27 N5 P3 S5 -58.3(7) . . . . ?
C40 N7 P4 O7 -171.6(6) . . . . ?
C40 N7 P4 O8 82.3(7) . . . . ?
C40 N7 P4 S7 -47.4(8) . . . . ?
C51 O7 P4 N7 66.5(7) . . . . ?
C51 O7 P4 O8 176.2(7) . . . . ?
C51 O7 P4 S7 -64.3(7) . . . . ?
C49 O8 P4 N7 167.2(9) . . . . ?
C49 O8 P4 O7 57.8(10) . . . . ?
C49 O8 P4 S7 -59.0(9) . . . . ?
C62 O10 P5 O9 58.7(6) . . . . ?
C62 O10 P5 N9 -56.6(6) . . . . ?
C62 O10 P5 S9 176.1(5) . . . . ?
C64 O9 P5 O10 -141.6(6) . . . . ?
C64 O9 P5 N9 -29.5(7) . . . . ?
C64 O9 P5 S9 106.4(6) . . . . ?
C53 N9 P5 O10 -160.9(7) . . . . ?
C53 N9 P5 O9 89.5(7) . . . . ?
C53 N9 P5 S9 -42.9(8) . . . . ?
C75 O11 P6 O12 -169.2(6) . . . . ?
C75 O11 P6 N11 84.4(6) . . . . ?
C75 O11 P6 S11 -53.2(6) . . . . ?
C77 O12 P6 O11 64.8(8) . . . . ?
C77 O12 P6 N11 179.7(7) . . . . ?
C77 O12 P6 S11 -52.8(8) . . . . ?
C66 N11 P6 O11 -79.5(7) . . . . ?
C66 N11 P6 O12 174.4(6) . . . . ?
C66 N11 P6 S11 54.1(7) . . . . ?
N1 C1 S2 Cu6 -72.4(6) . . . . ?
N2 C1 S2 Cu6 108.5(5) . . . . ?
N1 C1 S2 Cu1 35.5(6) . . . . ?
N2 C1 S2 Cu1 -143.6(4) . . . . ?
N1 C1 S2 Cu2 171.3(5) . . . . ?
N2 C1 S2 Cu2 -7.8(6) . . . . ?
N3 C14 S4 Cu4 143.8(6) . . . . ?
N4 C14 S4 Cu4 -37.5(6) . . . . ?
N3 C14 S4 Cu2 36.2(7) . . . . ?
N4 C14 S4 Cu2 -145.1(5) . . . . ?
N5 C27 S6 Cu3 27.3(7) . . . . ?
N6 C27 S6 Cu3 -154.0(4) . . . . ?
N5 C27 S6 Cu2 173.1(5) . . . . ?
N6 C27 S6 Cu2 -8.2(6) . . . . ?
N8 C40 S8 Cu4 -142.5(5) . . . . ?
N7 C40 S8 Cu4 37.4(6) . . . . ?
N8 C40 S8 Cu5 -10.9(6) . . . . ?
N7 C40 S8 Cu5 169.0(5) . . . . ?
N9 C53 S10 Cu3 146.1(5) . . . . ?
N10 C53 S10 Cu3 -35.2(5) . . . . ?
N9 C53 S10 Cu1 -100.8(5) . . . . ?
N10 C53 S10 Cu1 77.9(5) . . . . ?
N9 C53 S10 Cu5 22.7(6) . . . . ?
N10 C53 S10 Cu5 -158.6(4) . . . . ?
N11 C66 S12 Cu6 -37.3(6) . . . . ?
N12 C66 S12 Cu6 145.3(4) . . . . ?
N11 C66 S12 Cu5 175.0(5) . . . . ?
N12 C66 S12 Cu5 -2.3(6) . . . . ?
C14 N3 P2B O4B -147.2(12) . . . . ?
C14 N3 P2B O3B 101.7(12) . . . . ?
C14 N3 P2B S3 -18.8(13) . . . . ?
C24B C23B O3B P2B 164(3) . . . . ?
O4B P2B O3B C23B -166(3) . . . . ?
N3 P2B O3B C23B -47(3) . . . . ?
S3 P2B O3B C23B 81(3) . . . . ?
O3B P2B O4B C25B 82(3) . . . . ?
N3 P2B O4B C25B -29(3) . . . . ?
S3 P2B O4B C25B -164(2) . . . . ?
P2B O4B C25B C26B -85(5) . . . . ?
